data_7700925
loop_
_publ_author_name
'Wu, Hechen'
'Zhi, Minna'
'Chen, Chunli'
'Zhu, Yanhong'
'Ma, Pengtao'
'Wang, Jingping'
'Niu, Jingyang'

_publ_section_title
;
 Synthesis, characterization, and photoluminescence properties of three
 two-dimensional lanthanide-containing Dawson-type polyoxometalates.
;
_journal_issue 36
_journal_name_full 'Dalton transactions (Cambridge, England : 2003)'
_journal_page_first 13850
_journal_page_last 13857
_journal_paper_doi 10.1039/c9dt02710f
_journal_volume 48
_journal_year 2019
_chemical_formula_moiety 'Ce3 O136 P4 W34, 3(C4 H12 N), 7(O)'
_chemical_formula_sum 'C12 H36 Ce3 N3 O143 P4 W34'
_chemical_formula_weight 9305.58
_space_group_crystal_system monoclinic
_space_group_IT_number 7
_space_group_name_Hall 'P -2yac'
_space_group_name_H-M_alt 'P 1 n 1'
_symmetry_space_group_name_Hall 'P -2yac'
_symmetry_space_group_name_H-M 'P 1 n 1'
_atom_sites_solution_hydrogens geom
_atom_sites_solution_primary direct
_audit_creation_date 2019-08-09
_audit_creation_method
;
Olex2 1.2
(compiled 2018.05.29 svn.r3508 for OlexSys, GUI svn.r5506)
;
_audit_update_record
;
2019-08-14 deposited with the CCDC.    2019-08-22 downloaded from the CCDC.
;
_cell_angle_alpha 90
_cell_angle_beta 105.394(2)
_cell_angle_gamma 90
_cell_formula_units_Z 2
_cell_length_a 25.251(3)
_cell_length_b 15.1759(17)
_cell_length_c 28.933(3)
_cell_measurement_reflns_used 8165
_cell_measurement_temperature 296(2)
_cell_measurement_theta_max 26.54
_cell_measurement_theta_min 2.33
_cell_volume 10690(2)
_computing_cell_refinement 'SAINT V8.18C (?, 2016)'
_computing_data_reduction 'SAINT V8.18C (?, 2016)'
_computing_molecular_graphics 'Olex2 (Dolomanov et al., 2009)'
_computing_publication_material 'Olex2 (Dolomanov et al., 2009)'
_computing_structure_refinement 'ShelXL (Sheldrick, 2015)'
_computing_structure_solution 'ShelXS-1997 (Sheldrick, 2008)'
_diffrn_ambient_temperature 296.15
_diffrn_measured_fraction_theta_full 0.997
_diffrn_measured_fraction_theta_max 0.997
_diffrn_measurement_device_type 'Bruker APEX-II CCD'
_diffrn_measurement_method '\f and \w scans'
_diffrn_radiation_monochromator graphite
_diffrn_radiation_type MoK\a
_diffrn_radiation_wavelength 0.71073
_diffrn_reflns_av_R_equivalents 0.0770
_diffrn_reflns_av_unetI/netI 0.1196
_diffrn_reflns_Laue_measured_fraction_full 0.997
_diffrn_reflns_Laue_measured_fraction_max 0.997
_diffrn_reflns_limit_h_max 29
_diffrn_reflns_limit_h_min -30
_diffrn_reflns_limit_k_max 17
_diffrn_reflns_limit_k_min -18
_diffrn_reflns_limit_l_max 34
_diffrn_reflns_limit_l_min -28
_diffrn_reflns_number 53868
_diffrn_reflns_point_group_measured_fraction_full 0.711
_diffrn_reflns_point_group_measured_fraction_max 0.711
_diffrn_reflns_theta_full 25.100
_diffrn_reflns_theta_max 25.100
_diffrn_reflns_theta_min 1.342
_diffrn_source_type Microfocus
_diffrn_standards_number 0
_exptl_absorpt_coefficient_mu 18.938
_exptl_absorpt_correction_T_max 0.7457
_exptl_absorpt_correction_T_min 0.2569
_exptl_absorpt_correction_type multi-scan
_exptl_absorpt_process_details
'SADABS-2008/1 (Bruker,2008) was used for absorption correction. wR2(int) was 0.1426 before and 0.0664 after correction. The Ratio of minimum to maximum transmission is 0.3445. The \l/2 correction factor is 0.0015.'
_exptl_crystal_colour colourless
_exptl_crystal_colour_primary colourless
_exptl_crystal_density_diffrn 2.891
_exptl_crystal_density_method 'not measured'
_exptl_crystal_description block
_exptl_crystal_F_000 8046
_exptl_crystal_size_max 0.25
_exptl_crystal_size_mid 0.17
_exptl_crystal_size_min 0.15
_refine_diff_density_max 4.911
_refine_diff_density_min -1.838
_refine_diff_density_rms 0.425
_refine_ls_abs_structure_details
;
 Refined as an inversion twin.
;
_refine_ls_abs_structure_Flack 0.47(2)
_refine_ls_extinction_method none
_refine_ls_goodness_of_fit_ref 1.009
_refine_ls_hydrogen_treatment constr
_refine_ls_matrix_type full
_refine_ls_number_parameters 1627
_refine_ls_number_reflns 27053
_refine_ls_number_restraints 833
_refine_ls_restrained_S_all 0.996
_refine_ls_R_factor_all 0.0963
_refine_ls_R_factor_gt 0.0597
_refine_ls_shift/su_max 0.001
_refine_ls_shift/su_mean 0.000
_refine_ls_structure_factor_coef Fsqd
_refine_ls_weighting_details 'w=1/[\s^2^(Fo^2^)+(0.0695P)^2^+131.9467P] where P=(Fo^2^+2Fc^2^)/3'
_refine_ls_weighting_scheme calc
_refine_ls_wR_factor_gt 0.1357
_refine_ls_wR_factor_ref 0.1561
_reflns_Friedel_coverage 0.425
_reflns_Friedel_fraction_full 0.424
_reflns_Friedel_fraction_max 0.424
_reflns_number_gt 19933
_reflns_number_total 27053
_reflns_threshold_expression 'I > 2\s(I)'
_cod_data_source_file c9dt02710f2.cif
_cod_data_source_block 1917531
_cod_depositor_comments 'Adding full bibliography for 7700923--7700925.cif.'
_cod_database_code 7700925
_shelx_shelxl_version_number 2018/3
_shelx_space_group_comment
;
The symmetry employed for this shelxl refinement is uniquely defined
by the following loop, which should always be used as a source of
symmetry information in preference to the above space-group names.
They are only intended as comments.
;
_shelx_estimated_absorpt_t_max 0.163
_shelx_estimated_absorpt_t_min 0.088
_diffrn_source_source 'Incoatc Ius 3.0 '
_olex2_refinement_description
;
1. Twinned data refinement
 Scales: 0.53(2)
 0.47(2)
2. Fixed Uiso
 At 1.5 times of:
  All C(H,H,H) groups
3. Restrained distances
 N1-C1 = N1-C2 = N1-C3 = N1-C4
 1.5 with sigma of 0.01
 N2-C5 = N2-C6 = N2-C7 = N2-C8
 1.5 with sigma of 0.01
 N3-C9 = N3-C10 = N3-C11 = N3-C12
 1.5 with sigma of 0.02
 C1-C2 \\sim C1-C3 \\sim C1-C4 \\sim C2-C3 \\sim C2-C4 \\sim C3-C4
 with sigma of 0.02
 C5-C6 \\sim C5-C7 \\sim C5-C8 \\sim C6-C7 \\sim C6-C8 \\sim C7-C8
 with sigma of 0.02
 C9-C10 \\sim C9-C11 \\sim C9-C12 \\sim C10-C11 \\sim C10-C12 \\sim C11-C12
 with sigma of 0.02
4. Uiso/Uaniso restraints and constraints
Uanis(P1) \\sim Ueq, Uanis(P2) \\sim Ueq, Uanis(O27) \\sim Ueq, Uanis(O46)
\\sim Ueq, Uanis(O107) \\sim Ueq: with sigma of 0.001 and sigma for terminal
atoms of 0.002
Uanis(O2) \\sim Ueq, Uanis(O3) \\sim Ueq, Uanis(O4) \\sim Ueq, Uanis(O5) \\sim
Ueq, Uanis(O6) \\sim Ueq, Uanis(O9) \\sim Ueq, Uanis(O10) \\sim Ueq, Uanis(O11)
\\sim Ueq, Uanis(O13) \\sim Ueq, Uanis(O14) \\sim Ueq, Uanis(O15) \\sim Ueq,
Uanis(O16) \\sim Ueq, Uanis(O17) \\sim Ueq, Uanis(O19) \\sim Ueq, Uanis(O20)
\\sim Ueq, Uanis(O21) \\sim Ueq, Uanis(O22) \\sim Ueq, Uanis(O23) \\sim Ueq,
Uanis(O24) \\sim Ueq, Uanis(O25) \\sim Ueq, Uanis(O26) \\sim Ueq, Uanis(O27)
\\sim Ueq, Uanis(O28) \\sim Ueq, Uanis(O29) \\sim Ueq, Uanis(O30) \\sim Ueq,
Uanis(O31) \\sim Ueq, Uanis(O32) \\sim Ueq, Uanis(O33) \\sim Ueq, Uanis(O34)
\\sim Ueq, Uanis(O35) \\sim Ueq, Uanis(O37) \\sim Ueq, Uanis(O38) \\sim Ueq,
Uanis(O39) \\sim Ueq, Uanis(O40) \\sim Ueq, Uanis(O41) \\sim Ueq, Uanis(O42)
\\sim Ueq, Uanis(O43) \\sim Ueq, Uanis(O45) \\sim Ueq, Uanis(O46) \\sim Ueq,
Uanis(O47) \\sim Ueq, Uanis(O48) \\sim Ueq, Uanis(O49) \\sim Ueq, Uanis(O50)
\\sim Ueq, Uanis(O52) \\sim Ueq, Uanis(O53) \\sim Ueq, Uanis(O54) \\sim Ueq,
Uanis(O55) \\sim Ueq, Uanis(O56) \\sim Ueq, Uanis(O57) \\sim Ueq, Uanis(O58)
\\sim Ueq, Uanis(O59) \\sim Ueq, Uanis(O60) \\sim Ueq, Uanis(O61) \\sim Ueq,
Uanis(O62) \\sim Ueq, Uanis(O63) \\sim Ueq, Uanis(O64) \\sim Ueq, Uanis(O65)
\\sim Ueq, Uanis(O66) \\sim Ueq, Uanis(O67) \\sim Ueq, Uanis(O68) \\sim Ueq,
Uanis(O69) \\sim Ueq, Uanis(O70) \\sim Ueq, Uanis(O71) \\sim Ueq, Uanis(O72)
\\sim Ueq, Uanis(O73) \\sim Ueq, Uanis(O74) \\sim Ueq, Uanis(O75) \\sim Ueq,
Uanis(O76) \\sim Ueq, Uanis(O77) \\sim Ueq, Uanis(O78) \\sim Ueq, Uanis(O79)
\\sim Ueq, Uanis(O80) \\sim Ueq, Uanis(O81) \\sim Ueq, Uanis(O82) \\sim Ueq,
Uanis(O83) \\sim Ueq, Uanis(O84) \\sim Ueq, Uanis(O85) \\sim Ueq, Uanis(O86)
\\sim Ueq, Uanis(O87) \\sim Ueq, Uanis(O88) \\sim Ueq, Uanis(O89) \\sim Ueq,
Uanis(O90) \\sim Ueq, Uanis(O91) \\sim Ueq, Uanis(O92) \\sim Ueq, Uanis(O93)
\\sim Ueq, Uanis(O94) \\sim Ueq, Uanis(O95) \\sim Ueq, Uanis(O96) \\sim Ueq,
Uanis(O97) \\sim Ueq, Uanis(O98) \\sim Ueq, Uanis(O99) \\sim Ueq, Uanis(O100)
\\sim Ueq, Uanis(O101) \\sim Ueq, Uanis(O102) \\sim Ueq, Uanis(O103) \\sim Ueq,
Uanis(O104) \\sim Ueq, Uanis(O105) \\sim Ueq, Uanis(O106) \\sim Ueq,
Uanis(O107) \\sim Ueq, Uanis(O108) \\sim Ueq, Uanis(O109) \\sim Ueq,
Uanis(O110) \\sim Ueq, Uanis(O111) \\sim Ueq, Uanis(O112) \\sim Ueq,
Uanis(O113) \\sim Ueq, Uanis(O114) \\sim Ueq, Uanis(O115) \\sim Ueq,
Uanis(O116) \\sim Ueq, Uanis(O117) \\sim Ueq, Uanis(O118) \\sim Ueq,
Uanis(O119) \\sim Ueq, Uanis(O120) \\sim Ueq, Uanis(O121) \\sim Ueq,
Uanis(O122) \\sim Ueq, Uanis(O1W) \\sim Ueq, Uanis(O2W) \\sim Ueq, Uanis(O3W)
\\sim Ueq, Uanis(O4W) \\sim Ueq, Uanis(O5W) \\sim Ueq, Uanis(O6W) \\sim Ueq,
Uanis(O7W) \\sim Ueq, Uanis(O8W) \\sim Ueq, Uanis(O9W) \\sim Ueq, Uanis(O10W)
\\sim Ueq, Uanis(O11W) \\sim Ueq, Uanis(O12W) \\sim Ueq, Uanis(O13W) \\sim Ueq,
: with sigma of 0.01 and sigma for terminal atoms of 0.02
5. Others
 Fixed Uiso: N3(0.09655) C1(0.10729) C3(0.12519) C4(0.12503) C5(0.12932)
 C7(0.12473) C8(0.13501) C9(0.14246) C10(0.13262) C11(0.14361) C12(0.15423)
6.a Me refined with riding coordinates:
 C1(H1A,H1B,H1C), C2(H2A,H2B,H2C), C3(H3A,H3B,H3C), C4(H4A,H4B,H4C), C5(H5A,
 H5B,H5C), C6(H6A,H6B,H6C), C7(H7A,H7B,H7C), C8(H8A,H8B,H8C), C9(H9A,H9B,H9C),
 C10(H10A,H10B,H10C), C11(H11A,H11B,H11C), C12(H12A,H12B,H12C)
;
_olex2_submission_special_instructions 'No special instructions were received'

loop_
_space_group_symop_operation_xyz
'x, y, z'
'x+1/2, -y, z+1/2'

loop_
_atom_site_label
_atom_site_type_symbol
_atom_site_fract_x
_atom_site_fract_y
_atom_site_fract_z
_atom_site_U_iso_or_equiv
_atom_site_adp_type
_atom_site_occupancy
_atom_site_site_symmetry_order
_atom_site_calc_flag
_atom_site_refinement_flags_posn
_atom_site_refinement_flags_adp
W1 W 0.05791(7) 0.46373(13) 0.18500(6) 0.0233(4) Uani 1 1 d . .
W2 W 0.19377(7) 0.77669(12) 0.26971(6) 0.0206(4) Uani 1 1 d . .
W3 W 0.24778(7) 0.56446(13) 0.25250(6) 0.0225(4) Uani 1 1 d . .
W4 W 0.01081(7) 0.66037(13) 0.20286(6) 0.0212(4) Uani 1 1 d . .
W5 W 0.08103(7) 0.79217(12) 0.31016(6) 0.0185(4) Uani 1 1 d . .
W6 W 0.18333(7) 0.38077(12) 0.27428(6) 0.0222(4) Uani 1 1 d . .
W7 W 0.27553(7) 0.77696(12) 0.40159(6) 0.0209(4) Uani 1 1 d . .
W8 W 0.08768(7) 0.59214(13) 0.45794(6) 0.0202(4) Uani 1 1 d . .
W9 W 0.16160(7) 0.79186(12) 0.43927(6) 0.0198(4) Uani 1 1 d . .
W10 W 0.00681(7) 0.59350(13) 0.32785(6) 0.0200(4) Uani 1 1 d . .
W11 W 0.05638(7) 0.39592(12) 0.31034(6) 0.0215(4) Uani 1 1 d . .
W12 W 0.33130(7) 0.55834(13) 0.38373(6) 0.0217(4) Uani 1 1 d . .
W13 W 0.26556(7) 0.37589(12) 0.40310(6) 0.0211(4) Uani 1 1 d . .
W14 W 0.13689(7) 0.39338(12) 0.44079(6) 0.0212(4) Uani 1 1 d . .
W15 W 0.33806(7) 0.63546(13) 0.50706(6) 0.0236(4) Uani 1 1 d . .
W16 W 0.22165(7) 0.64934(13) 0.54470(6) 0.0217(4) Uani 1 1 d . .
W17 W 0.27081(7) 0.44951(13) 0.52573(6) 0.0220(4) Uani 1 1 d . .
W18 W 0.10488(8) 1.14005(12) 0.89900(7) 0.0248(4) Uani 1 1 d . .
W19 W 0.08068(8) 0.74127(13) 0.88741(7) 0.0258(4) Uani 1 1 d . .
W20 W 0.24018(8) 1.12462(13) 0.79862(7) 0.0259(4) Uani 1 1 d . .
W21 W 0.08059(8) 0.74131(13) 0.75489(7) 0.0256(4) Uani 1 1 d . .
W22 W 0.10289(8) 1.13991(12) 0.76827(7) 0.0244(4) Uani 1 1 d . .
W23 W 0.24233(8) 1.12458(13) 0.92958(7) 0.0279(5) Uani 1 1 d . .
W24 W 0.02067(7) 0.93942(13) 0.88025(7) 0.0262(4) Uani 1 1 d . .
W25 W 0.02023(7) 0.94041(13) 0.75018(7) 0.0245(4) Uani 1 1 d . .
W26 W 0.23232(8) 0.72416(13) 0.92132(7) 0.0266(4) Uani 1 1 d . .
W27 W 0.22800(8) 0.72534(13) 0.78766(7) 0.0257(4) Uani 1 1 d . .
W28 W 0.23279(8) 0.98488(14) 0.68944(7) 0.0294(5) Uani 1 1 d . .
W29 W 0.09490(8) 1.00080(14) 0.65959(7) 0.0285(5) Uani 1 1 d . .
W30 W 0.30571(7) 0.90877(14) 0.81286(7) 0.0284(5) Uani 1 1 d . .
W31 W 0.30929(8) 0.90717(15) 0.94351(7) 0.0308(5) Uani 1 1 d . .
W32 W 0.09979(8) 0.99959(14) 1.00278(7) 0.0318(5) Uani 1 1 d . .
W33 W 0.15974(8) 0.79551(14) 1.01164(7) 0.0308(5) Uani 1 1 d . .
W34 W 0.23853(9) 0.98096(15) 1.03342(7) 0.0358(5) Uani 1 1 d . .
Ce1 Ce 0.13108(11) 0.66476(19) 0.13473(10) 0.0284(6) Uani 1 1 d . .
Ce2 Ce 0.15322(11) 0.76969(19) 0.64434(10) 0.0299(6) Uani 1 1 d . .
Ce3 Ce 0.34162(10) 0.31116(18) 0.65001(10) 0.0264(6) Uani 1 1 d . .
P1 P 0.2127(4) 0.5814(7) 0.4260(4) 0.013(2) Uani 1 1 d . U
P2 P 0.1240(4) 0.5846(7) 0.2867(4) 0.012(2) Uani 1 1 d . U
P3 P 0.1644(5) 0.9295(8) 0.9145(4) 0.020(3) Uani 1 1 d . .
P4 P 0.1629(4) 0.9311(7) 0.7737(4) 0.013(2) Uani 1 1 d . .
O1 O 0.0279(10) 0.3782(18) 0.1509(9) 0.015(6) Uiso 1 1 d . U
O2 O 0.2313(11) 0.863(2) 0.2553(11) 0.030(8) Uani 1 1 d . U
O3 O 0.3054(14) 0.575(3) 0.2341(13) 0.047(10) Uani 1 1 d . U
O4 O -0.0541(11) 0.699(2) 0.1801(10) 0.023(7) Uani 1 1 d . U
O5 O 0.0416(10) 0.8838(18) 0.3081(10) 0.019(6) Uani 1 1 d . U
O6 O 0.1927(13) 0.277(2) 0.2599(12) 0.038(9) Uani 1 1 d . U
O7 O 0.3257(11) 0.8597(19) 0.4027(10) 0.021(7) Uiso 1 1 d . U
O8 O 0.0374(11) 0.6234(19) 0.4865(10) 0.021(7) Uiso 1 1 d . U
O9 O 0.1369(13) 0.882(2) 0.4601(11) 0.033(8) Uani 1 1 d . U
O10 O -0.0576(12) 0.618(2) 0.3349(12) 0.031(8) Uani 1 1 d . U
O11 O 0.0260(13) 0.296(2) 0.3107(12) 0.033(8) Uani 1 1 d . U
O12 O 0.3983(13) 0.572(2) 0.3800(12) 0.037(8) Uiso 1 1 d . U
O13 O 0.2902(11) 0.271(2) 0.4086(10) 0.026(7) Uani 1 1 d . U
O14 O 0.1212(12) 0.293(2) 0.4590(11) 0.032(8) Uani 1 1 d . U
O15 O 0.4030(12) 0.667(2) 0.5379(11) 0.034(8) Uani 1 1 d . U
O16 O 0.2109(14) 0.689(2) 0.5941(13) 0.045(9) Uani 1 1 d . U
O17 O 0.2936(11) 0.368(2) 0.5674(10) 0.027(7) Uani 1 1 d . U
O18 O 0.3304(10) 0.4368(17) 0.3977(9) 0.012(6) Uiso 1 1 d . U
O19 O 0.1335(11) 0.8402(19) 0.2842(10) 0.025(7) Uani 1 1 d . U
O20 O 0.2952(11) 0.6771(19) 0.5537(10) 0.021(7) Uani 1 1 d . U
O21 O 0.1290(11) 0.367(2) 0.3083(11) 0.030(8) Uani 1 1 d . U
O22 O 0.2079(10) 0.6740(17) 0.4115(9) 0.014(6) Uani 1 1 d . U
O23 O 0.2940(12) 0.545(2) 0.3231(11) 0.029(7) Uani 1 1 d . U
O24 O -0.0014(11) 0.468(2) 0.3237(10) 0.025(7) Uani 1 1 d . U
O25 O 0.3089(10) 0.7283(18) 0.4674(9) 0.017(6) Uani 1 1 d . U
O26 O 0.2281(10) 0.8410(18) 0.4301(10) 0.018(6) Uani 1 1 d . U
O27 O 0.0428(10) 0.6935(17) 0.1588(9) 0.012(6) Uani 1 1 d . U
O28 O 0.1553(12) 0.747(2) 0.2130(11) 0.031(8) Uani 1 1 d . U
O29 O 0.3095(10) 0.6774(18) 0.3831(10) 0.016(6) Uani 1 1 d . U
O30 O 0.2373(11) 0.434(2) 0.2487(11) 0.025(7) Uani 1 1 d . U
O31 O 0.1923(11) 0.3633(18) 0.4111(10) 0.022(7) Uani 1 1 d . U
O32 O 0.3339(11) 0.5223(19) 0.5399(10) 0.023(7) Uani 1 1 d . U
O33 O 0.0879(14) 0.518(2) 0.1443(13) 0.046(9) Uani 1 1 d . U
O34 O 0.1565(11) 0.538(2) 0.4239(10) 0.024(7) Uani 1 1 d . U
O35 O 0.1084(11) 0.7013(19) 0.4409(10) 0.021(7) Uani 1 1 d . U
O36 O 0.2441(10) 0.5287(17) 0.3989(9) 0.013(6) Uiso 1 1 d . U
O37 O 0.0420(11) 0.7000(19) 0.3346(10) 0.022(7) Uani 1 1 d . U
O38 O 0.2444(11) 0.5321(19) 0.5660(10) 0.019(6) Uani 1 1 d . U
O39 O 0.0379(11) 0.422(2) 0.2459(10) 0.024(7) Uani 1 1 d . U
O40 O 0.1944(11) 0.584(2) 0.1985(11) 0.028(7) Uani 1 1 d . U
O41 O -0.0026(12) 0.5400(19) 0.1757(10) 0.024(7) Uani 1 1 d . U
O42 O 0.1993(11) 0.4216(19) 0.4976(10) 0.021(7) Uani 1 1 d . U
O43 O 0.2431(11) 0.6806(19) 0.2777(9) 0.018(6) Uani 1 1 d . U
O44 O 0.0916(10) 0.4705(17) 0.4690(9) 0.012(6) Uiso 1 1 d . U
O45 O 0.1993(11) 0.7458(19) 0.5002(9) 0.019(7) Uani 1 1 d . U
O46 O 0.2306(10) 0.7929(17) 0.3432(9) 0.016(6) Uani 1 1 d . U
O47 O 0.1289(11) 0.804(2) 0.3717(10) 0.025(7) Uani 1 1 d . U
O48 O -0.0099(12) 0.609(2) 0.2643(10) 0.025(7) Uani 1 1 d . U
O49 O 0.2343(13) 0.383(2) 0.3361(12) 0.037(8) Uani 1 1 d . U
O50 O 0.1501(10) 0.6048(18) 0.5117(10) 0.017(6) Uani 1 1 d . U
O51 O 0.1761(10) 0.5305(17) 0.2878(9) 0.012(6) Uiso 1 1 d . U
O52 O 0.0901(11) 0.3979(18) 0.3826(10) 0.018(6) Uani 1 1 d . U
O53 O 0.0431(10) 0.7482(17) 0.2485(9) 0.013(6) Uani 1 1 d . U
O54 O 0.1294(12) 0.412(2) 0.2189(11) 0.030(8) Uani 1 1 d . U
O55 O 0.0857(10) 0.5829(18) 0.2343(9) 0.016(6) Uani 1 1 d . U
O56 O 0.0914(10) 0.5396(19) 0.3178(9) 0.018(6) Uani 1 1 d . U
O57 O 0.1384(10) 0.6773(18) 0.3010(9) 0.017(6) Uani 1 1 d . U
O58 O 0.2883(12) 0.409(2) 0.4701(11) 0.028(7) Uani 1 1 d . U
O59 O 0.2463(10) 0.5793(18) 0.4804(10) 0.018(6) Uani 1 1 d . U
O60 O 0.3495(13) 0.578(2) 0.4550(12) 0.036(8) Uani 1 1 d . U
O61 O 0.0442(13) 0.577(2) 0.3975(12) 0.034(8) Uani 1 1 d . U
O62 O 0.2181(12) 0.8687(19) 1.0515(10) 0.026(7) Uani 1 1 d . U
O63 O 0.3744(13) 0.922(2) 0.8165(13) 0.041(9) Uani 1 1 d . U
O64 O 0.1531(14) 0.718(2) 1.0553(13) 0.048(10) Uani 1 1 d . U
O65 O 0.0518(12) 0.638(2) 0.8919(11) 0.028(7) Uani 1 1 d . U
O66 O 0.3783(13) 0.917(2) 0.9681(12) 0.044(9) Uani 1 1 d . U
O67 O 0.2891(13) 1.207(2) 0.9551(12) 0.039(9) Uani 1 1 d . U
O68 O 0.2812(17) 1.012(3) 1.0829(13) 0.062(11) Uani 1 1 d . U
O69 O 0.0497(14) 1.057(2) 0.6134(12) 0.041(9) Uani 1 1 d . U
O70 O 0.1578(12) 0.711(2) 0.8984(11) 0.030(8) Uani 1 1 d . U
O71 O 0.2994(10) 0.7810(19) 0.8030(10) 0.020(7) Uani 1 1 d . U
O72 O 0.1099(11) 0.8891(19) 0.7772(10) 0.021(7) Uani 1 1 d . U
O73 O 0.2133(12) 0.876(2) 0.9090(11) 0.033(8) Uani 1 1 d . U
O74 O -0.0483(12) 0.965(2) 0.7230(11) 0.030(8) Uani 1 1 d . U
O75 O 0.0485(14) 0.643(2) 0.7482(13) 0.044(9) Uani 1 1 d . U
O76 O 0.2221(13) 0.890(2) 0.6572(12) 0.037(9) Uani 1 1 d . U
O77 O 0.2489(14) 0.618(2) 0.9382(12) 0.041(9) Uani 1 1 d . U
O78 O 0.0165(13) 0.815(2) 0.7395(11) 0.035(8) Uani 1 1 d . U
O79 O 0.0943(13) 0.763(2) 0.6991(12) 0.039(9) Uani 1 1 d . U
O80 O 0.3018(12) 0.782(2) 0.9495(11) 0.034(8) Uani 1 1 d . U
O81 O -0.0478(12) 0.966(2) 0.8741(12) 0.038(9) Uani 1 1 d . U
O82 O 0.1752(12) 1.186(2) 0.9258(12) 0.036(8) Uani 1 1 d . U
O83 O 0.2122(12) 0.747(2) 0.7258(11) 0.031(8) Uani 1 1 d . U
O84 O 0.1657(12) 1.041(2) 0.6527(11) 0.031(8) Uani 1 1 d . U
O85 O 0.0182(11) 0.814(2) 0.8868(10) 0.025(7) Uani 1 1 d . U
O86 O 0.2118(12) 0.748(2) 0.9833(11) 0.029(8) Uani 1 1 d . U
O87 O 0.0962(14) 0.896(2) 0.6313(13) 0.045(9) Uani 1 1 d . U
O88 O 0.2894(15) 1.023(3) 0.9294(14) 0.053(10) Uani 1 1 d . U
O89 O 0.2846(11) 1.025(2) 0.8248(11) 0.025(7) Uani 1 1 d . U
O90 O 0.2849(13) 1.212(2) 0.7995(11) 0.033(8) Uani 1 1 d . U
O91 O 0.2122(12) 0.873(2) 0.7997(11) 0.031(8) Uani 1 1 d . U
O92 O 0.1088(12) 0.883(2) 1.0260(11) 0.031(8) Uani 1 1 d . U
O93 O 0.0560(13) 1.043(2) 1.0346(12) 0.036(8) Uani 1 1 d . U
O94 O 0.2855(12) 0.926(2) 1.0003(11) 0.029(8) Uani 1 1 d . U
O95 O 0.2340(13) 1.084(2) 0.7389(11) 0.032(8) Uani 1 1 d . U
O96 O 0.0622(11) 1.2299(18) 0.7531(10) 0.021(7) Uani 1 1 d . U
O97 O 0.0705(11) 0.7447(18) 0.8257(10) 0.021(7) Uani 1 1 d . U
O98 O 0.2497(18) 0.614(3) 0.7864(16) 0.074(13) Uani 1 1 d . U
O99 O 0.1719(12) 1.029(2) 1.0412(11) 0.032(8) Uani 1 1 d . U
O100 O 0.1734(11) 1.193(2) 0.7808(11) 0.028(7) Uani 1 1 d . U
O101 O 0.0520(10) 1.0462(18) 0.7726(10) 0.017(6) Uani 1 1 d . U
O102 O 0.0658(14) 1.233(2) 0.9017(11) 0.033(8) Uani 1 1 d . U
O103 O 0.0517(11) 1.050(2) 0.8773(11) 0.025(7) Uani 1 1 d . U
O104 O 0.1119(11) 0.8890(19) 0.8876(10) 0.020(7) Uani 1 1 d . U
O105 O 0.2783(14) 1.040(2) 0.6649(12) 0.039(9) Uani 1 1 d . U
O106 O 0.1548(12) 0.712(2) 0.7871(10) 0.028(7) Uani 1 1 d . U
O107 O 0.0457(10) 0.9591(18) 0.6948(9) 0.017(6) Uani 1 1 d . U
O108 O 0.0167(13) 0.925(2) 0.8158(12) 0.034(8) Uani 1 1 d . U
O109 O 0.1661(11) 1.028(2) 0.7948(10) 0.026(7) Uani 1 1 d . U
O110 O 0.2353(12) 1.140(2) 0.8660(11) 0.027(7) Uani 1 1 d . U
O111 O 0.1057(13) 1.103(2) 0.7094(12) 0.040(9) Uani 1 1 d . U
O112 O 0.2414(13) 0.727(2) 0.8633(12) 0.039(9) Uani 1 1 d . U
O113 O 0.1108(13) 1.153(2) 0.8380(13) 0.038(8) Uani 1 1 d . U
O114 O 0.1040(12) 0.765(2) 0.9577(11) 0.029(7) Uani 1 1 d . U
O115 O 0.1678(12) 1.026(2) 0.9009(10) 0.027(7) Uani 1 1 d . U
O116 O 0.2361(12) 1.080(2) 0.9927(11) 0.026(7) Uani 1 1 d . U
O117 O 0.3097(13) 0.889(2) 0.8804(11) 0.034(8) Uani 1 1 d . U
O118 O 0.1085(11) 1.0913(18) 0.9629(10) 0.021(7) Uani 1 1 d . U
O119 O 0.2816(11) 0.930(2) 0.7473(11) 0.026(7) Uani 1 1 d . U
O120 O 0.1643(11) 0.9306(18) 0.9694(10) 0.017(6) Uani 1 1 d . U
O121 O 0.0501(12) 0.956(2) 0.9475(11) 0.029(8) Uani 1 1 d . U
O122 O 0.1641(11) 0.9361(19) 0.7200(11) 0.023(7) Uani 1 1 d . U
O1W O 0.1002(16) 0.826(2) 0.1146(13) 0.051(10) Uani 1 1 d . U
O2W O 0.1730(16) 0.544(3) 0.0943(14) 0.054(10) Uani 1 1 d . U
O3W O 0.0503(16) 0.648(3) 0.0608(13) 0.061(11) Uani 1 1 d . U
O4W O 0.2292(19) 0.738(4) 0.1462(18) 0.090(15) Uani 1 1 d . U
O5W O 0.1576(18) 0.603(3) 0.6585(16) 0.073(13) Uani 1 1 d . U
O6W O 0.134(2) 0.823(4) 0.5573(19) 0.097(16) Uani 1 1 d . U
O7W O 0.0721(15) 0.696(3) 0.5861(14) 0.059(11) Uani 1 1 d . U
O8W O 0.3682(17) 0.167(3) 0.6840(17) 0.078(14) Uani 1 1 d . U
O9W O 0.3732(14) 0.383(2) 0.7334(13) 0.049(10) Uani 1 1 d . U
O10W O 0.2694(13) 0.428(2) 0.6497(13) 0.044(9) Uani 1 1 d . U
O11W O 0.2804(16) 0.268(3) 0.7067(15) 0.062(11) Uani 1 1 d . U
O12W O 0.3827(13) 0.253(2) 0.5889(12) 0.040(9) Uani 1 1 d . U
O13W O 0.2706(15) 0.206(2) 0.6084(13) 0.047(10) Uani 1 1 d . U
O14W O 0.3840(12) 0.455(2) 0.6320(11) 0.034(8) Uiso 1 1 d . U
N1 N 0.9475(15) 0.874(3) 0.3930(14) 0.074(17) Uiso 1 1 d D .
N2 N 0.4167(15) 0.792(2) 0.3043(13) 0.051(13) Uiso 1 1 d D .
N3 N 0.3702(18) 0.683(3) 0.7003(16) 0.097 Uiso 1 1 d D .
C1 C 0.928(3) 0.870(5) 0.3395(14) 0.107 Uiso 1 1 d D .
H1A H 0.903027 0.820924 0.330307 0.161 Uiso 1 1 calc R .
H1B H 0.908775 0.923508 0.327489 0.161 Uiso 1 1 calc R .
H1C H 0.958456 0.862456 0.326237 0.161 Uiso 1 1 calc R .
C2 C 0.977(3) 0.791(3) 0.412(2) 0.15(4) Uiso 1 1 d D .
H2A H 0.990016 0.793317 0.445866 0.228 Uiso 1 1 calc R .
H2B H 0.952807 0.741496 0.402364 0.228 Uiso 1 1 calc R .
H2C H 1.008072 0.783634 0.398289 0.228 Uiso 1 1 calc R .
C3 C 0.899(2) 0.886(5) 0.413(2) 0.125 Uiso 1 1 d D .
H3A H 0.911853 0.888685 0.447785 0.188 Uiso 1 1 calc R .
H3B H 0.880418 0.939502 0.401442 0.188 Uiso 1 1 calc R .
H3C H 0.874638 0.836925 0.404261 0.188 Uiso 1 1 calc R .
C4 C 0.986(2) 0.950(4) 0.408(2) 0.125 Uiso 1 1 d D .
H4A H 0.998455 0.952548 0.442201 0.188 Uiso 1 1 calc R .
H4B H 1.016951 0.943142 0.394821 0.188 Uiso 1 1 calc R .
H4C H 0.967270 1.004193 0.396073 0.188 Uiso 1 1 calc R .
C5 C 0.433(3) 0.871(3) 0.281(3) 0.129 Uiso 1 1 d D .
H5A H 0.429785 0.859022 0.247858 0.194 Uiso 1 1 calc R .
H5B H 0.410007 0.919792 0.283807 0.194 Uiso 1 1 calc R .
H5C H 0.470783 0.885727 0.296720 0.194 Uiso 1 1 calc R .
C6 C 0.422(4) 0.809(6) 0.3563(15) 0.24(7) Uiso 1 1 d D .
H6A H 0.411170 0.757712 0.370767 0.364 Uiso 1 1 calc R .
H6B H 0.459369 0.823609 0.372123 0.364 Uiso 1 1 calc R .
H6C H 0.398594 0.857673 0.359210 0.364 Uiso 1 1 calc R .
C7 C 0.453(2) 0.716(3) 0.300(3) 0.125 Uiso 1 1 d D .
H7A H 0.442470 0.664507 0.315268 0.187 Uiso 1 1 calc R .
H7B H 0.449802 0.703238 0.267117 0.187 Uiso 1 1 calc R .
H7C H 0.490638 0.730131 0.316025 0.187 Uiso 1 1 calc R .
C8 C 0.3584(16) 0.768(5) 0.280(3) 0.135 Uiso 1 1 d D .
H8A H 0.347717 0.717387 0.294690 0.203 Uiso 1 1 calc R .
H8B H 0.334904 0.817007 0.282276 0.203 Uiso 1 1 calc R .
H8C H 0.355078 0.756210 0.246568 0.203 Uiso 1 1 calc R .
C9 C 0.396(3) 0.670(5) 0.7531(16) 0.142 Uiso 1 1 d D .
H9A H 0.369367 0.681974 0.770600 0.214 Uiso 1 1 calc R .
H9B H 0.408796 0.610718 0.758801 0.214 Uiso 1 1 calc R .
H9C H 0.426494 0.710030 0.763619 0.214 Uiso 1 1 calc R .
C10 C 0.411(3) 0.666(5) 0.673(2) 0.133 Uiso 1 1 d D .
H10A H 0.442074 0.704679 0.683711 0.199 Uiso 1 1 calc R .
H10B H 0.423815 0.605645 0.678281 0.199 Uiso 1 1 calc R .
H10C H 0.394904 0.674653 0.639430 0.199 Uiso 1 1 calc R .
C11 C 0.322(2) 0.623(4) 0.684(3) 0.144 Uiso 1 1 d D .
H11A H 0.295621 0.635000 0.701870 0.215 Uiso 1 1 calc R .
H11B H 0.305124 0.631845 0.650507 0.215 Uiso 1 1 calc R .
H11C H 0.334035 0.562837 0.689359 0.215 Uiso 1 1 calc R .
C12 C 0.350(3) 0.778(3) 0.692(3) 0.154 Uiso 1 1 d D .
H12A H 0.323841 0.789002 0.709718 0.231 Uiso 1 1 calc R .
H12B H 0.380997 0.816989 0.702778 0.231 Uiso 1 1 calc R .
H12C H 0.333835 0.786850 0.658519 0.231 Uiso 1 1 calc R .
O15W O 0.160(3) 0.244(4) 0.666(2) 0.13(2) Uiso 1 1 d . U
O16W O 0.995(2) 0.774(4) 0.987(2) 0.12(2) Uiso 1 1 d . U
O17W O 0.138(3) 0.472(4) 0.589(2) 0.13(2) Uiso 1 1 d . U
O18W O 0.201(3) 0.538(5) 0.013(3) 0.16(3) Uiso 1 1 d . U
O19W O 0.482(2) 0.161(4) 0.600(2) 0.12(2) Uiso 1 1 d . U
O20W O 0.886(3) 0.710(5) 0.795(3) 0.16(3) Uiso 1 1 d . U
O21W O 0.156(4) 0.522(6) 0.828(3) 0.19(3) Uiso 1 1 d . U

loop_
_atom_site_aniso_label
_atom_site_aniso_U_11
_atom_site_aniso_U_22
_atom_site_aniso_U_33
_atom_site_aniso_U_23
_atom_site_aniso_U_13
_atom_site_aniso_U_12
W1 0.0265(10) 0.0237(11) 0.0175(10) -0.0021(8) 0.0021(8) -0.0014(8)
W2 0.0217(9) 0.0216(10) 0.0195(10) 0.0025(7) 0.0072(8) -0.0040(8)
W3 0.0190(9) 0.0299(12) 0.0209(10) -0.0019(8) 0.0092(8) 0.0019(8)
W4 0.0189(9) 0.0277(11) 0.0150(9) 0.0015(8) 0.0007(7) 0.0020(8)
W5 0.0186(9) 0.0186(10) 0.0181(10) 0.0015(7) 0.0044(7) 0.0029(8)
W6 0.0252(9) 0.0201(11) 0.0204(10) -0.0035(8) 0.0044(8) 0.0032(8)
W7 0.0202(9) 0.0214(11) 0.0208(10) -0.0018(8) 0.0050(7) -0.0034(8)
W8 0.0160(9) 0.0323(12) 0.0136(9) 0.0030(8) 0.0062(7) 0.0030(8)
W9 0.0228(9) 0.0208(10) 0.0159(9) -0.0019(7) 0.0052(7) 0.0053(8)
W10 0.0128(8) 0.0293(11) 0.0175(10) 0.0045(8) 0.0032(7) 0.0002(8)
W11 0.0207(9) 0.0225(11) 0.0191(10) 0.0017(8) 0.0013(7) -0.0074(8)
W12 0.0129(8) 0.0296(11) 0.0228(10) -0.0018(8) 0.0052(7) 0.0025(8)
W13 0.0217(9) 0.0199(10) 0.0212(10) -0.0002(8) 0.0048(8) 0.0058(8)
W14 0.0198(9) 0.0252(11) 0.0174(10) 0.0048(8) 0.0031(7) -0.0040(8)
W15 0.0177(9) 0.0307(12) 0.0202(10) -0.0044(8) 0.0011(7) -0.0007(8)
W16 0.0189(9) 0.0307(12) 0.0152(9) -0.0030(8) 0.0037(7) 0.0032(8)
W17 0.0218(9) 0.0257(11) 0.0154(9) 0.0028(8) -0.0006(7) 0.0041(8)
W18 0.0345(10) 0.0180(11) 0.0265(11) 0.0001(8) 0.0161(9) 0.0044(8)
W19 0.0298(10) 0.0222(11) 0.0304(11) 0.0020(8) 0.0170(9) -0.0048(8)
W20 0.0287(10) 0.0223(11) 0.0310(11) 0.0018(8) 0.0153(9) -0.0072(8)
W21 0.0282(10) 0.0231(11) 0.0300(11) -0.0044(8) 0.0155(9) -0.0046(8)
W22 0.0324(10) 0.0178(11) 0.0263(11) 0.0016(8) 0.0138(8) 0.0037(8)
W23 0.0318(11) 0.0246(11) 0.0283(11) -0.0028(8) 0.0100(9) -0.0090(9)
W24 0.0216(9) 0.0279(12) 0.0341(11) 0.0000(9) 0.0164(8) 0.0006(8)
W25 0.0187(9) 0.0280(12) 0.0281(11) -0.0027(8) 0.0085(8) 0.0001(8)
W26 0.0276(10) 0.0260(12) 0.0291(11) 0.0063(8) 0.0122(9) 0.0062(8)
W27 0.0279(10) 0.0244(11) 0.0284(11) 0.0000(8) 0.0137(8) 0.0045(8)
W28 0.0335(11) 0.0288(12) 0.0329(12) 0.0008(9) 0.0211(9) -0.0049(9)
W29 0.0337(11) 0.0297(12) 0.0250(11) 0.0009(8) 0.0131(9) 0.0033(9)
W30 0.0203(9) 0.0317(12) 0.0367(12) 0.0035(9) 0.0140(9) -0.0002(8)
W31 0.0211(10) 0.0383(13) 0.0325(12) 0.0037(9) 0.0061(9) 0.0009(9)
W32 0.0425(12) 0.0300(12) 0.0292(11) 0.0007(9) 0.0205(10) 0.0028(10)
W33 0.0385(11) 0.0333(12) 0.0248(11) 0.0072(9) 0.0154(9) 0.0023(9)
W34 0.0402(12) 0.0420(14) 0.0249(11) -0.0006(9) 0.0080(9) -0.0052(10)
Ce1 0.0341(15) 0.0319(17) 0.0210(15) 0.0005(12) 0.0100(12) -0.0002(13)
Ce2 0.0332(15) 0.0337(17) 0.0269(15) -0.0011(12) 0.0151(12) -0.0009(13)
Ce3 0.0228(13) 0.0300(16) 0.0232(15) 0.0044(11) 0.0003(11) -0.0051(12)
P1 0.013(2) 0.013(2) 0.013(2) -0.0002(12) 0.0034(13) 0.0000(12)
P2 0.012(2) 0.012(2) 0.012(2) -0.0001(12) 0.0034(13) 0.0001(12)
P3 0.033(7) 0.014(6) 0.018(6) -0.003(5) 0.019(5) 0.000(5)
P4 0.017(5) 0.007(6) 0.020(6) -0.003(4) 0.011(5) -0.001(4)
O2 0.020(13) 0.029(16) 0.039(16) -0.020(13) 0.005(12) -0.011(12)
O3 0.045(17) 0.06(2) 0.044(17) -0.015(15) 0.031(14) -0.003(15)
O4 0.020(10) 0.026(12) 0.025(11) 0.004(9) 0.008(9) -0.003(9)
O5 0.017(13) 0.010(13) 0.023(14) -0.004(11) -0.004(11) 0.007(11)
O6 0.036(15) 0.052(18) 0.033(16) 0.000(14) 0.020(13) 0.009(14)
O9 0.043(16) 0.019(15) 0.033(16) -0.011(12) 0.002(13) -0.007(13)
O10 0.022(14) 0.025(15) 0.047(17) 0.006(13) 0.008(13) -0.008(12)
O11 0.044(16) 0.018(15) 0.041(16) 0.009(13) 0.015(14) 0.007(13)
O13 0.027(14) 0.034(16) 0.020(14) 0.003(12) 0.014(12) 0.016(12)
O14 0.030(14) 0.028(16) 0.032(16) 0.000(13) 0.000(12) -0.004(13)
O15 0.032(15) 0.032(16) 0.037(16) -0.011(13) 0.007(13) 0.005(13)
O16 0.047(13) 0.051(14) 0.040(13) 0.005(10) 0.018(10) 0.004(10)
O17 0.025(11) 0.024(12) 0.026(11) -0.004(9) -0.004(9) -0.012(9)
O19 0.028(11) 0.024(11) 0.023(11) 0.000(9) 0.006(9) 0.012(9)
O20 0.020(10) 0.023(11) 0.020(11) -0.008(9) 0.005(9) 0.002(9)
O21 0.021(11) 0.032(12) 0.033(12) -0.002(9) -0.004(9) 0.014(9)
O22 0.022(10) 0.008(10) 0.014(10) -0.004(8) 0.005(8) 0.003(9)
O23 0.030(11) 0.030(12) 0.030(12) 0.000(9) 0.016(9) -0.002(9)
O24 0.016(10) 0.031(12) 0.024(11) -0.004(9) -0.002(9) -0.003(9)
O25 0.019(10) 0.013(11) 0.019(11) -0.001(8) 0.007(9) 0.006(9)
O26 0.011(10) 0.018(11) 0.020(11) -0.003(9) -0.002(8) -0.008(9)
O27 0.012(6) 0.012(6) 0.012(6) 0.0000(12) 0.0033(19) 0.0002(12)
O28 0.026(11) 0.035(12) 0.036(12) -0.001(10) 0.013(9) 0.002(10)
O29 0.017(10) 0.016(11) 0.017(10) 0.004(9) 0.009(8) 0.000(9)
O30 0.016(10) 0.028(12) 0.031(11) 0.005(9) 0.008(9) 0.009(9)
O31 0.027(11) 0.013(11) 0.024(11) -0.005(9) 0.004(9) -0.001(9)
O32 0.023(11) 0.023(11) 0.024(11) 0.000(9) 0.008(9) -0.010(9)
O33 0.047(13) 0.044(13) 0.041(13) 0.005(10) 0.002(10) 0.006(10)
O34 0.023(11) 0.025(12) 0.024(11) -0.003(9) 0.007(9) 0.001(9)
O35 0.013(10) 0.028(11) 0.020(11) -0.009(9) -0.001(8) 0.006(9)
O37 0.025(11) 0.024(11) 0.014(11) -0.003(9) 0.004(9) 0.004(9)
O38 0.018(10) 0.023(11) 0.020(11) -0.006(9) 0.010(9) 0.003(9)
O39 0.023(11) 0.028(12) 0.017(11) -0.004(9) 0.002(9) 0.005(9)
O40 0.021(11) 0.026(12) 0.033(12) -0.007(9) 0.002(9) 0.004(9)
O41 0.031(11) 0.023(11) 0.016(11) -0.001(9) 0.004(9) 0.006(9)
O42 0.020(10) 0.017(11) 0.022(11) -0.001(9) 0.001(9) 0.010(9)
O43 0.021(10) 0.022(11) 0.015(10) 0.002(9) 0.010(9) -0.001(9)
O45 0.021(10) 0.020(11) 0.014(10) -0.002(9) -0.001(9) -0.001(9)
O46 0.016(6) 0.016(6) 0.016(6) -0.0001(12) 0.004(2) 0.0002(12)
O47 0.024(11) 0.026(11) 0.024(11) -0.001(9) 0.002(9) 0.002(9)
O48 0.027(11) 0.027(12) 0.022(11) -0.003(9) 0.008(9) -0.002(9)
O49 0.034(12) 0.036(13) 0.041(12) 0.006(10) 0.014(10) 0.000(10)
O50 0.010(10) 0.025(11) 0.017(10) 0.008(9) 0.006(8) -0.001(9)
O52 0.018(10) 0.020(11) 0.019(11) -0.006(9) 0.011(9) -0.001(9)
O53 0.015(10) 0.008(10) 0.015(10) -0.006(8) 0.002(8) -0.004(8)
O54 0.030(11) 0.031(12) 0.023(11) -0.005(9) -0.004(9) 0.001(10)
O55 0.014(10) 0.021(11) 0.011(10) 0.000(9) 0.003(8) -0.003(9)
O56 0.015(10) 0.024(11) 0.012(10) 0.012(9) 0.001(8) -0.004(9)
O57 0.021(10) 0.019(11) 0.012(10) 0.001(8) 0.008(8) -0.008(9)
O58 0.031(11) 0.026(12) 0.028(12) -0.010(9) 0.009(9) 0.007(9)
O59 0.014(10) 0.015(11) 0.023(11) -0.004(9) 0.001(9) 0.009(9)
O60 0.032(12) 0.042(13) 0.030(12) 0.003(10) 0.003(9) 0.004(10)
O61 0.031(11) 0.032(12) 0.037(12) 0.003(10) 0.008(9) 0.007(10)
O62 0.032(11) 0.015(11) 0.026(11) -0.009(9) 0.002(9) 0.003(9)
O63 0.034(15) 0.041(18) 0.053(18) -0.002(14) 0.020(14) -0.011(14)
O64 0.044(13) 0.050(14) 0.050(14) 0.001(10) 0.013(10) 0.000(10)
O65 0.031(14) 0.027(15) 0.032(15) 0.017(12) 0.017(12) 0.008(13)
O66 0.030(15) 0.060(19) 0.042(17) 0.022(15) 0.007(13) 0.028(14)
O67 0.044(16) 0.029(16) 0.051(18) 0.006(14) 0.023(14) -0.020(14)
O68 0.07(2) 0.09(2) 0.029(17) -0.007(16) 0.017(16) -0.017(18)
O69 0.045(16) 0.053(19) 0.032(16) -0.002(14) 0.022(14) 0.010(15)
O70 0.031(11) 0.027(12) 0.031(12) 0.004(9) 0.006(9) -0.002(10)
O71 0.015(10) 0.021(11) 0.028(11) -0.006(9) 0.014(9) -0.007(9)
O72 0.021(10) 0.024(11) 0.019(11) 0.000(9) 0.005(9) -0.001(9)
O73 0.031(12) 0.035(12) 0.033(12) -0.003(10) 0.011(10) -0.002(10)
O74 0.029(14) 0.038(16) 0.028(15) -0.008(13) 0.015(12) -0.005(13)
O75 0.048(17) 0.029(17) 0.055(18) -0.013(14) 0.013(15) -0.006(14)
O76 0.035(12) 0.039(13) 0.041(13) 0.001(10) 0.016(10) 0.000(10)
O77 0.047(17) 0.035(17) 0.047(17) -0.004(14) 0.020(14) 0.012(14)
O78 0.033(12) 0.040(13) 0.032(12) 0.002(10) 0.008(9) 0.003(10)
O79 0.040(12) 0.043(13) 0.036(13) -0.001(10) 0.011(10) -0.004(10)
O80 0.033(12) 0.033(12) 0.035(12) -0.002(10) 0.010(10) -0.004(10)
O81 0.031(15) 0.040(17) 0.047(17) 0.008(14) 0.017(14) 0.015(14)
O82 0.030(12) 0.040(13) 0.037(12) 0.000(10) 0.011(10) 0.007(10)
O83 0.032(11) 0.033(12) 0.031(12) -0.007(9) 0.016(9) 0.000(10)
O84 0.028(11) 0.027(12) 0.036(12) 0.013(10) 0.006(9) 0.000(9)
O85 0.023(11) 0.031(12) 0.025(11) -0.001(9) 0.014(9) -0.003(9)
O86 0.032(11) 0.032(12) 0.027(12) -0.004(9) 0.012(9) 0.000(10)
O87 0.038(12) 0.051(14) 0.044(13) 0.003(10) 0.008(10) 0.002(10)
O88 0.049(14) 0.052(14) 0.056(14) -0.003(11) 0.011(10) -0.001(11)
O89 0.020(10) 0.029(12) 0.029(11) 0.003(9) 0.012(9) 0.001(9)
O90 0.049(16) 0.022(16) 0.033(16) 0.009(12) 0.020(13) -0.004(13)
O91 0.033(11) 0.030(12) 0.033(12) -0.004(9) 0.015(9) 0.000(10)
O92 0.031(11) 0.022(12) 0.041(12) 0.009(9) 0.015(10) 0.006(9)
O93 0.044(16) 0.027(16) 0.037(16) 0.012(13) 0.007(14) 0.012(14)
O94 0.029(11) 0.025(12) 0.030(12) 0.004(9) -0.002(9) -0.003(9)
O95 0.038(12) 0.029(12) 0.033(12) 0.014(9) 0.014(10) -0.007(10)
O96 0.034(14) 0.006(13) 0.027(14) -0.001(11) 0.016(12) -0.002(11)
O97 0.021(10) 0.015(11) 0.031(11) -0.010(9) 0.012(9) 0.005(9)
O98 0.08(2) 0.07(2) 0.08(2) 0.010(17) 0.021(18) -0.006(18)
O99 0.032(12) 0.029(12) 0.032(12) -0.014(9) 0.005(9) 0.011(10)
O100 0.028(11) 0.031(12) 0.027(11) -0.011(9) 0.012(9) 0.002(9)
O101 0.016(10) 0.013(11) 0.023(11) -0.007(9) 0.006(9) 0.002(9)
O102 0.054(17) 0.017(15) 0.031(16) -0.004(12) 0.016(14) -0.010(13)
O103 0.024(11) 0.021(11) 0.031(11) 0.000(9) 0.010(9) 0.007(9)
O104 0.017(10) 0.024(11) 0.021(11) -0.007(9) 0.005(9) 0.000(9)
O105 0.050(17) 0.038(17) 0.038(17) 0.011(14) 0.026(14) 0.000(14)
O106 0.028(11) 0.029(12) 0.024(11) 0.003(9) 0.002(9) -0.012(9)
O107 0.017(6) 0.017(6) 0.017(6) -0.0003(12) 0.004(2) 0.0002(12)
O108 0.031(11) 0.039(13) 0.035(12) 0.005(10) 0.016(9) 0.012(10)
O109 0.028(11) 0.019(11) 0.029(12) -0.001(9) 0.005(9) -0.007(9)
O110 0.029(11) 0.028(12) 0.024(11) 0.001(9) 0.010(9) -0.003(9)
O111 0.036(12) 0.048(13) 0.037(13) 0.010(10) 0.010(10) 0.001(10)
O112 0.039(12) 0.034(13) 0.042(13) 0.000(10) 0.007(10) 0.003(10)
O113 0.040(12) 0.027(12) 0.045(13) -0.010(10) 0.008(10) 0.002(10)
O114 0.032(11) 0.024(12) 0.031(12) 0.004(9) 0.010(9) -0.003(9)
O115 0.029(11) 0.031(12) 0.022(11) 0.005(9) 0.009(9) -0.005(9)
O116 0.026(11) 0.025(12) 0.028(11) 0.011(9) 0.008(9) -0.010(9)
O117 0.039(12) 0.032(12) 0.030(12) 0.001(10) 0.006(10) 0.005(10)
O118 0.029(11) 0.013(11) 0.021(11) 0.000(9) 0.005(9) 0.004(9)
O119 0.025(11) 0.028(12) 0.034(12) -0.003(9) 0.022(9) 0.006(9)
O120 0.021(10) 0.020(11) 0.015(10) 0.001(9) 0.013(9) 0.002(9)
O121 0.029(11) 0.027(12) 0.032(12) -0.002(9) 0.011(9) 0.007(9)
O122 0.020(10) 0.025(12) 0.028(11) 0.001(9) 0.014(9) 0.003(9)
O1W 0.08(2) 0.036(18) 0.039(17) 0.009(14) 0.028(16) -0.001(16)
O2W 0.074(19) 0.046(19) 0.056(19) 0.011(15) 0.041(16) 0.016(16)
O3W 0.07(2) 0.08(2) 0.039(18) 0.022(16) 0.029(16) -0.007(17)
O4W 0.08(2) 0.11(3) 0.08(2) -0.009(19) 0.023(18) -0.027(19)
O5W 0.08(2) 0.06(2) 0.08(2) -0.022(17) 0.034(18) 0.005(17)
O6W 0.10(2) 0.09(2) 0.10(2) 0.009(19) 0.022(19) 0.04(2)
O7W 0.050(18) 0.06(2) 0.06(2) -0.015(16) 0.011(16) -0.009(16)
O8W 0.07(2) 0.07(2) 0.08(2) 0.014(18) 0.013(17) -0.021(18)
O9W 0.043(16) 0.046(18) 0.052(18) -0.007(15) 0.001(14) 0.016(15)
O10W 0.036(16) 0.051(19) 0.046(18) 0.010(14) 0.015(14) -0.001(14)
O11W 0.066(19) 0.07(2) 0.06(2) 0.008(16) 0.031(16) -0.005(17)
O12W 0.030(15) 0.045(18) 0.043(17) -0.010(14) 0.006(13) -0.005(14)
O13W 0.058(18) 0.032(17) 0.052(18) 0.006(14) 0.015(15) -0.004(15)

loop_
_atom_type_symbol
_atom_type_description
_atom_type_scat_dispersion_real
_atom_type_scat_dispersion_imag
_atom_type_scat_source
C C 0.0033 0.0016 'International Tables Vol C Tables 4.2.6.8 and 6.1.1.4'
H H 0.0000 0.0000 'International Tables Vol C Tables 4.2.6.8 and 6.1.1.4'
Ce Ce -0.2486 2.6331 'International Tables Vol C Tables 4.2.6.8 and 6.1.1.4'
N N 0.0061 0.0033 'International Tables Vol C Tables 4.2.6.8 and 6.1.1.4'
O O 0.0106 0.0060 'International Tables Vol C Tables 4.2.6.8 and 6.1.1.4'
P P 0.1023 0.0942 'International Tables Vol C Tables 4.2.6.8 and 6.1.1.4'
W W -0.8490 6.8722 'International Tables Vol C Tables 4.2.6.8 and 6.1.1.4'

loop_
_geom_angle_atom_site_label_1
_geom_angle_atom_site_label_2
_geom_angle_atom_site_label_3
_geom_angle
_geom_angle_site_symmetry_1
_geom_angle_site_symmetry_3
O1 W1 O33 100.2(15) . .
O1 W1 O39 95.0(12) . .
O1 W1 O41 99.7(12) . .
O1 W1 O54 101.1(12) . .
O1 W1 O55 170.9(11) . .
O33 W1 O39 164.1(14) . .
O33 W1 O41 95.2(15) . .
O33 W1 O54 91.2(14) . .
O33 W1 O55 85.9(14) . .
O39 W1 O55 79.4(10) . .
O41 W1 O39 86.5(12) . .
O41 W1 O54 156.7(12) . .
O41 W1 O55 72.9(11) . .
O54 W1 O39 81.5(12) . .
O54 W1 O55 85.3(11) . .
O2 W2 O19 100.9(13) . .
O2 W2 O28 99.9(15) . .
O2 W2 O43 103.1(13) . .
O2 W2 O46 91.9(12) . .
O2 W2 O57 168.8(12) . .
O19 W2 O46 83.4(11) . .
O19 W2 O57 70.2(11) . .
O28 W2 O19 93.4(13) . .
O28 W2 O43 95.8(13) . .
O28 W2 O46 168.2(13) . .
O28 W2 O57 87.6(12) . .
O43 W2 O19 152.4(12) . .
O43 W2 O46 82.3(11) . .
O43 W2 O57 84.2(10) . .
O46 W2 O57 80.6(9) . .
O3 W3 O23 91.0(15) . .
O3 W3 O30 101.1(15) . .
O3 W3 O40 102.8(16) . .
O3 W3 O43 100.2(15) . .
O3 W3 O51 169.8(15) . .
O23 W3 O51 80.8(10) . .
O30 W3 O23 86.7(12) . .
O30 W3 O51 72.6(10) . .
O40 W3 O23 165.9(12) . .
O40 W3 O30 93.2(13) . .
O40 W3 O43 94.1(12) . .
O40 W3 O51 85.8(12) . .
O43 W3 O23 80.5(12) . .
O43 W3 O30 155.3(11) . .
O43 W3 O51 84.5(10) . .
O4 W4 O27 101.7(12) . .
O4 W4 O41 96.9(13) . .
O4 W4 O48 91.4(12) . .
O4 W4 O53 102.6(13) . .
O4 W4 O55 167.4(12) . .
O27 W4 O41 92.3(12) . .
O27 W4 O48 166.9(11) . .
O27 W4 O53 96.2(11) . .
O27 W4 O55 86.7(11) . .
O41 W4 O48 86.6(12) . .
O41 W4 O55 73.1(11) . .
O48 W4 O55 80.5(10) . .
O53 W4 O41 156.7(11) . .
O53 W4 O48 80.2(11) . .
O53 W4 O55 85.7(10) . .
O5 W5 O19 98.0(13) . .
O5 W5 O37 104.6(13) . .
O5 W5 O47 100.1(13) . .
O5 W5 O53 96.3(12) . .
O5 W5 O57 169.9(12) . .
O19 W5 O37 157.2(12) . .
O19 W5 O47 89.7(13) . .
O19 W5 O53 89.7(12) . .
O19 W5 O57 73.3(11) . .
O37 W5 O57 83.9(10) . .
O47 W5 O37 89.3(12) . .
O47 W5 O53 163.5(12) . .
O47 W5 O57 85.3(11) . .
O53 W5 O37 84.9(11) . .
O53 W5 O57 78.7(10) . .
O6 W6 O21 101.1(14) . .
O6 W6 O30 98.3(14) . .
O6 W6 O49 98.4(15) . .
O6 W6 O51 173.1(13) . .
O6 W6 O54 98.3(15) . .
O21 W6 O49 85.3(13) . .
O21 W6 O51 85.7(11) . .
O30 W6 O21 160.4(13) . .
O30 W6 O49 88.9(13) . .
O30 W6 O51 75.1(11) . .
O49 W6 O51 83.6(12) . .
O54 W6 O21 90.6(13) . .
O54 W6 O30 89.6(13) . .
O54 W6 O49 163.3(14) . .
O54 W6 O51 80.0(11) . .
O7 W7 O22 171.5(11) . .
O7 W7 O25 97.2(12) . .
O7 W7 O26 99.2(12) . .
O7 W7 O29 101.3(12) . .
O7 W7 O46 101.1(12) . .
O25 W7 O22 77.2(10) . .
O26 W7 O22 74.3(10) . .
O26 W7 O25 86.0(11) . .
O29 W7 O22 84.4(10) . .
O29 W7 O25 82.3(11) . .
O29 W7 O26 157.5(11) . .
O46 W7 O22 84.6(10) . .
O46 W7 O25 161.7(12) . .
O46 W7 O26 91.5(11) . .
O46 W7 O29 93.6(12) . .
O8 W8 O34 174.7(12) . .
O8 W8 O35 100.1(13) . .
O8 W8 O44 101.4(12) . .
O8 W8 O50 97.7(12) . .
O8 W8 O61 99.1(13) . .
O35 W8 O34 84.6(11) . .
O35 W8 O44 157.8(11) . .
O35 W8 O50 84.0(11) . .
O44 W8 O34 73.6(11) . .
O44 W8 O50 88.0(11) . .
O50 W8 O34 80.5(11) . .
O61 W8 O34 83.0(12) . .
O61 W8 O35 89.8(13) . .
O61 W8 O44 91.9(13) . .
O61 W8 O50 162.9(12) . .
O9 W9 O22 172.5(12) . .
O9 W9 O26 99.0(14) . .
O9 W9 O35 104.1(14) . .
O9 W9 O45 96.3(14) . .
O9 W9 O47 100.7(14) . .
O26 W9 O22 73.8(10) . .
O26 W9 O35 156.9(12) . .
O26 W9 O47 88.6(12) . .
O35 W9 O22 83.1(10) . .
O45 W9 O22 82.3(10) . .
O45 W9 O26 91.7(12) . .
O45 W9 O35 84.1(12) . .
O45 W9 O47 162.8(12) . .
O47 W9 O22 81.2(11) . .
O47 W9 O35 88.9(12) . .
O10 W10 O24 97.4(13) . .
O10 W10 O37 104.2(13) . .
O10 W10 O48 97.0(14) . .
O10 W10 O56 172.0(12) . .
O10 W10 O61 96.5(14) . .
O24 W10 O56 74.6(11) . .
O24 W10 O61 87.4(13) . .
O37 W10 O24 157.8(12) . .
O37 W10 O56 83.7(11) . .
O37 W10 O61 85.2(13) . .
O48 W10 O24 94.4(13) . .
O48 W10 O37 88.1(13) . .
O48 W10 O56 83.9(11) . .
O48 W10 O61 166.1(13) . .
O61 W10 O56 83.2(11) . .
O11 W11 O21 103.4(14) . .
O11 W11 O24 97.7(14) . .
O11 W11 O39 101.6(14) . .
O11 W11 O52 94.3(13) . .
O11 W11 O56 171.8(13) . .
O21 W11 O24 156.9(13) . .
O21 W11 O52 83.8(12) . .
O21 W11 O56 83.0(12) . .
O24 W11 O52 85.3(11) . .
O24 W11 O56 75.2(11) . .
O39 W11 O21 90.3(13) . .
O39 W11 O24 94.6(12) . .
O39 W11 O52 164.0(12) . .
O39 W11 O56 83.3(11) . .
O52 W11 O56 81.2(10) . .
O12 W12 O18 101.2(13) . .
O12 W12 O23 102.8(15) . .
O12 W12 O29 100.1(13) . .
O12 W12 O36 172.1(13) . .
O12 W12 O60 94.9(14) . .
O18 W12 O36 73.4(10) . .
O18 W12 O60 86.4(12) . .
O23 W12 O18 93.7(13) . .
O23 W12 O29 91.5(13) . .
O23 W12 O36 83.5(11) . .
O23 W12 O60 161.9(13) . .
O29 W12 O18 156.3(11) . .
O29 W12 O36 84.3(10) . .
O29 W12 O60 81.7(12) . .
O60 W12 O36 79.1(11) . .
O13 W13 O18 99.2(12) . .
O13 W13 O31 103.5(13) . .
O13 W13 O36 172.1(12) . .
O13 W13 O49 101.0(14) . .
O13 W13 O58 98.2(13) . .
O18 W13 O31 156.8(11) . .
O18 W13 O36 73.4(10) . .
O18 W13 O58 85.7(12) . .
O31 W13 O36 83.7(10) . .
O31 W13 O58 86.8(12) . .
O49 W13 O18 91.2(12) . .
O49 W13 O31 88.7(13) . .
O49 W13 O36 82.2(12) . .
O49 W13 O58 160.7(14) . .
O58 W13 O36 78.7(11) . .
O14 W14 O31 100.7(14) . .
O14 W14 O34 173.4(13) . .
O14 W14 O42 97.8(13) . .
O14 W14 O44 101.5(13) . .
O14 W14 O52 100.2(13) . .
O31 W14 O34 84.7(11) . .
O31 W14 O42 84.7(12) . .
O31 W14 O44 157.2(11) . .
O42 W14 O34 78.8(11) . .
O44 W14 O34 72.8(10) . .
O44 W14 O42 87.1(11) . .
O52 W14 O31 88.0(12) . .
O52 W14 O34 83.7(11) . .
O52 W14 O42 161.5(12) . .
O52 W14 O44 93.3(11) . .
O15 W15 O20 99.9(13) . .
O15 W15 O25 106.1(14) . .
O15 W15 O32 99.1(14) . .
O15 W15 O59 167.7(13) . .
O15 W15 O60 102.9(14) . .
O20 W15 O59 71.7(10) . .
O25 W15 O20 88.9(11) . .
O25 W15 O32 154.1(11) . .
O25 W15 O59 83.0(11) . .
O32 W15 O20 81.1(12) . .
O32 W15 O59 71.1(10) . .
O60 W15 O20 156.8(12) . .
O60 W15 O25 88.7(13) . .
O60 W15 O32 91.2(14) . .
O60 W15 O59 85.1(12) . .
O16 W16 O20 100.7(15) . .
O16 W16 O38 99.3(15) . .
O16 W16 O45 102.7(15) . .
O16 W16 O50 102.1(15) . .
O16 W16 O59 171.9(14) . .
O20 W16 O38 87.8(12) . .
O20 W16 O45 91.5(12) . .
O20 W16 O50 157.1(12) . .
O20 W16 O59 75.5(10) . .
O38 W16 O45 157.7(11) . .
O38 W16 O50 89.7(11) . .
O38 W16 O59 73.6(10) . .
O45 W16 O59 84.6(11) . .
O50 W16 O45 82.3(11) . .
O50 W16 O59 82.0(10) . .
O17 W17 O32 99.3(13) . .
O17 W17 O38 98.5(13) . .
O17 W17 O42 104.8(13) . .
O17 W17 O58 104.6(14) . .
O17 W17 O59 169.3(12) . .
O32 W17 O38 84.1(12) . .
O32 W17 O59 73.4(11) . .
O38 W17 O59 73.4(11) . .
O42 W17 O32 155.5(13) . .
O42 W17 O38 87.8(12) . .
O42 W17 O58 88.4(13) . .
O42 W17 O59 82.1(11) . .
O58 W17 O32 90.1(13) . .
O58 W17 O38 156.8(13) . .
O58 W17 O59 83.5(12) . .
O82 W18 O103 156.1(13) . .
O82 W18 O115 72.8(12) . .
O82 W18 O118 87.2(13) . .
O102 W18 O82 99.5(15) . .
O102 W18 O103 103.6(14) . .
O102 W18 O113 98.6(15) . .
O102 W18 O115 172.3(13) . .
O102 W18 O118 98.5(13) . .
O103 W18 O115 84.0(11) . .
O103 W18 O118 83.9(12) . .
O113 W18 O82 92.7(14) . .
O113 W18 O103 89.5(14) . .
O113 W18 O115 82.7(12) . .
O113 W18 O118 162.7(13) . .
O118 W18 O115 80.7(11) . .
O65 W19 O70 101.2(13) . .
O65 W19 O85 99.2(13) . .
O65 W19 O104 172.2(12) . .
O65 W19 O114 95.9(13) . .
O70 W19 O104 84.5(11) . .
O70 W19 O114 82.1(13) . .
O85 W19 O70 157.1(13) . .
O85 W19 O104 74.2(11) . .
O85 W19 O114 85.7(12) . .
O97 W19 O65 98.7(14) . .
O97 W19 O70 92.5(13) . .
O97 W19 O85 94.5(12) . .
O97 W19 O104 86.1(11) . .
O97 W19 O114 165.2(13) . .
O114 W19 O104 79.6(11) . .
O89 W20 O100 155.2(13) . .
O89 W20 O109 84.3(11) . .
O89 W20 O110 83.6(12) . .
O90 W20 O89 106.6(14) . .
O90 W20 O95 99.7(14) . .
O90 W20 O100 96.6(14) . .
O90 W20 O109 168.8(13) . .
O90 W20 O110 96.0(14) . .
O95 W20 O89 89.9(13) . .
O95 W20 O100 94.7(13) . .
O95 W20 O109 82.8(12) . .
O95 W20 O110 164.2(13) . .
O100 W20 O109 72.2(12) . .
O100 W20 O110 85.6(12) . .
O110 W20 O109 82.3(11) . .
O75 W21 O72 164.8(14) . .
O75 W21 O78 98.0(16) . .
O75 W21 O79 105.3(17) . .
O75 W21 O97 87.5(15) . .
O75 W21 O106 103.4(15) . .
O78 W21 O72 72.4(12) . .
O78 W21 O97 84.3(12) . .
O79 W21 O72 87.2(13) . .
O79 W21 O78 92.1(15) . .
O79 W21 O97 167.1(14) . .
O79 W21 O106 94.9(14) . .
O97 W21 O72 79.9(10) . .
O106 W21 O72 83.8(11) . .
O106 W21 O78 154.9(14) . .
O106 W21 O97 83.5(12) . .
O96 W22 O100 100.5(13) . .
O96 W22 O101 103.9(12) . .
O96 W22 O109 173.2(12) . .
O96 W22 O111 100.2(14) . .
O96 W22 O113 94.2(13) . .
O100 W22 O101 154.2(12) . .
O100 W22 O109 73.7(12) . .
O100 W22 O113 85.8(13) . .
O101 W22 O109 81.4(10) . .
O101 W22 O113 84.2(13) . .
O111 W22 O100 92.4(14) . .
O111 W22 O101 91.4(14) . .
O111 W22 O109 83.6(13) . .
O111 W22 O113 165.5(15) . .
O113 W22 O109 82.1(12) . .
O67 W23 O82 99.4(15) . .
O67 W23 O88 103.0(16) . .
O67 W23 O110 102.0(14) . .
O67 W23 O115 169.9(14) . .
O67 W23 O116 93.6(14) . .
O82 W23 O88 156.7(15) . .
O82 W23 O115 71.3(13) . .
O82 W23 O116 86.1(13) . .
O88 W23 O115 85.8(13) . .
O88 W23 O116 86.1(15) . .
O110 W23 O82 91.8(14) . .
O110 W23 O88 89.7(15) . .
O110 W23 O115 82.6(12) . .
O110 W23 O116 164.3(13) . .
O116 W23 O115 82.0(11) . .
O81 W24 O85 100.6(14) . .
O81 W24 O103 101.7(14) . .
O81 W24 O104 174.7(14) . .
O81 W24 O108 97.9(15) . .
O81 W24 O121 100.5(14) . .
O85 W24 O104 74.3(11) . .
O103 W24 O85 157.7(12) . .
O103 W24 O104 83.5(11) . .
O103 W24 O121 82.9(13) . .
O108 W24 O85 89.5(13) . .
O108 W24 O103 88.2(14) . .
O108 W24 O104 81.1(11) . .
O108 W24 O121 160.8(13) . .
O121 W24 O85 92.3(13) . .
O121 W24 O104 81.1(11) . .
O74 W25 O72 170.7(12) . .
O74 W25 O78 98.1(14) . .
O74 W25 O101 105.0(13) . .
O74 W25 O107 96.0(13) . .
O74 W25 O108 99.8(13) . .
O78 W25 O72 74.1(12) . .
O78 W25 O108 91.6(14) . .
O101 W25 O72 83.0(11) . .
O101 W25 O78 156.8(12) . .
O101 W25 O107 87.3(12) . .
O101 W25 O108 83.5(13) . .
O107 W25 O72 79.4(10) . .
O107 W25 O78 91.5(13) . .
O107 W25 O108 163.3(12) . .
O108 W25 O72 85.7(11) . .
O70 W26 O73 84.4(12) . .
O70 W26 O80 158.3(14) . .
O70 W26 O86 82.0(13) . .
O77 W26 O70 98.8(15) . .
O77 W26 O73 172.2(14) . .
O77 W26 O80 100.5(15) . .
O77 W26 O86 91.0(14) . .
O77 W26 O112 102.5(16) . .
O80 W26 O73 75.3(12) . .
O80 W26 O86 87.8(13) . .
O86 W26 O73 82.4(12) . .
O112 W26 O70 92.3(15) . .
O112 W26 O73 84.4(13) . .
O112 W26 O80 93.2(14) . .
O112 W26 O86 166.0(14) . .
O71 W27 O91 74.3(11) . .
O71 W27 O112 82.8(12) . .
O83 W27 O71 95.6(13) . .
O83 W27 O91 88.3(13) . .
O83 W27 O98 98.3(18) . .
O83 W27 O106 93.2(13) . .
O83 W27 O112 167.7(14) . .
O98 W27 O71 98.4(17) . .
O98 W27 O91 170.7(16) . .
O98 W27 O106 102.1(17) . .
O98 W27 O112 94.0(17) . .
O106 W27 O71 156.3(13) . .
O106 W27 O91 84.0(12) . .
O106 W27 O112 84.0(13) . .
O112 W27 O91 79.5(12) . .
O76 W28 O84 94.5(15) . .
O76 W28 O95 165.2(14) . .
O76 W28 O105 102.2(16) . .
O76 W28 O119 94.6(14) . .
O76 W28 O122 85.0(13) . .
O84 W28 O95 85.0(13) . .
O84 W28 O119 154.7(12) . .
O84 W28 O122 73.1(12) . .
O95 W28 O122 80.7(11) . .
O105 W28 O84 98.2(14) . .
O105 W28 O95 92.5(14) . .
O105 W28 O119 102.8(14) . .
O105 W28 O122 169.3(14) . .
O119 W28 O95 80.2(12) . .
O119 W28 O122 84.3(11) . .
O69 W29 O84 101.6(14) . .
O69 W29 O87 100.0(16) . .
O69 W29 O107 100.8(13) . .
O69 W29 O111 96.0(15) . .
O69 W29 O122 173.0(14) . .
O84 W29 O111 83.4(14) . .
O84 W29 O122 71.5(11) . .
O87 W29 O84 95.7(15) . .
O87 W29 O107 92.5(14) . .
O87 W29 O111 163.8(15) . .
O87 W29 O122 82.4(13) . .
O107 W29 O84 154.4(12) . .
O107 W29 O111 82.0(12) . .
O107 W29 O122 85.7(10) . .
O111 W29 O122 82.0(12) . .
O63 W30 O71 99.5(14) . .
O63 W30 O89 102.0(15) . .
O63 W30 O91 171.3(14) . .
O63 W30 O117 100.0(15) . .
O63 W30 O119 95.4(15) . .
O71 W30 O91 73.2(11) . .
O89 W30 O71 158.2(11) . .
O89 W30 O91 85.6(11) . .
O89 W30 O117 84.5(13) . .
O117 W30 O71 88.5(13) . .
O117 W30 O91 84.8(12) . .
O119 W30 O71 91.6(13) . .
O119 W30 O89 89.7(13) . .
O119 W30 O91 80.3(12) . .
O119 W30 O117 164.3(12) . .
O66 W31 O73 173.3(15) . .
O66 W31 O80 99.2(15) . .
O66 W31 O88 101.7(17) . .
O66 W31 O94 98.5(15) . .
O66 W31 O117 98.7(16) . .
O80 W31 O73 74.2(12) . .
O88 W31 O73 85.0(14) . .
O88 W31 O80 159.1(15) . .
O88 W31 O94 85.4(16) . .
O88 W31 O117 89.8(16) . .
O94 W31 O73 82.8(11) . .
O94 W31 O80 90.5(13) . .
O117 W31 O73 80.2(12) . .
O117 W31 O80 88.1(14) . .
O117 W31 O94 162.7(13) . .
O92 W32 O99 90.3(14) . .
O92 W32 O120 72.3(12) . .
O93 W32 O92 101.5(14) . .
O93 W32 O99 104.1(14) . .
O93 W32 O118 103.9(14) . .
O93 W32 O120 172.2(12) . .
O93 W32 O121 102.2(14) . .
O99 W32 O120 71.7(11) . .
O118 W32 O92 154.4(13) . .
O118 W32 O99 86.3(14) . .
O118 W32 O120 82.5(11) . .
O118 W32 O121 84.3(13) . .
O121 W32 O92 87.6(14) . .
O121 W32 O99 153.5(13) . .
O121 W32 O120 82.5(11) . .
O62 W33 O92 85.7(13) . .
O62 W33 O120 71.7(11) . .
O64 W33 O62 99.1(15) . .
O64 W33 O86 105.6(15) . .
O64 W33 O92 96.2(15) . .
O64 W33 O114 103.8(15) . .
O64 W33 O120 163.4(14) . .
O86 W33 O62 88.2(13) . .
O86 W33 O92 158.1(13) . .
O86 W33 O120 88.3(12) . .
O92 W33 O120 69.8(11) . .
O114 W33 O62 156.7(13) . .
O114 W33 O86 90.0(13) . .
O114 W33 O92 87.3(13) . .
O114 W33 O120 85.1(11) . .
O62 W34 O94 89.8(13) . .
O62 W34 O99 89.8(14) . .
O62 W34 O116 156.4(12) . .
O62 W34 O120 73.1(11) . .
O68 W34 O62 100.7(17) . .
O68 W34 O94 102.5(17) . .
O68 W34 O99 100.8(18) . .
O68 W34 O116 102.8(18) . .
O68 W34 O120 169.4(15) . .
O94 W34 O116 87.7(13) . .
O94 W34 O120 86.3(11) . .
O99 W34 O94 156.4(13) . .
O99 W34 O116 83.5(14) . .
O99 W34 O120 71.1(11) . .
O116 W34 O120 83.3(11) . .
O27 Ce1 O64 126.2(10) . 1_554
O27 Ce1 O1W 70.5(10) . .
O27 Ce1 O2W 138.5(11) . .
O27 Ce1 O3W 71.5(10) . .
O27 Ce1 O4W 138.6(13) . .
O28 Ce1 O27 71.9(9) . .
O28 Ce1 O33 110.4(11) . .
O28 Ce1 O64 125.3(11) . 1_554
O28 Ce1 O1W 73.8(11) . .
O28 Ce1 O2W 137.6(11) . .
O28 Ce1 O3W 139.0(12) . .
O28 Ce1 O4W 71.5(13) . .
O33 Ce1 O27 71.7(10) . .
O33 Ce1 O64 124.2(12) . 1_554
O33 Ce1 O1W 138.1(12) . .
O33 Ce1 O2W 70.1(12) . .
O33 Ce1 O3W 74.5(12) . .
O33 Ce1 O4W 140.5(15) . .
O40 Ce1 O27 109.0(9) . .
O40 Ce1 O28 67.3(10) . .
O40 Ce1 O33 71.8(10) . .
O40 Ce1 O64 124.7(10) . 1_554
O40 Ce1 O1W 138.4(11) . .
O40 Ce1 O2W 73.5(11) . .
O40 Ce1 O3W 143.8(12) . .
O40 Ce1 O4W 73.4(14) . .
O64 Ce1 O4W 64.8(13) 1_554 .
O1W Ce1 O64 68.6(11) . 1_554
O1W Ce1 O4W 81.2(15) . .
O2W Ce1 O64 67.0(12) . 1_554
O2W Ce1 O1W 135.5(11) . .
O2W Ce1 O4W 82.7(15) . .
O3W Ce1 O64 66.6(11) . 1_554
O3W Ce1 O1W 77.1(13) . .
O3W Ce1 O2W 83.2(13) . .
O3W Ce1 O4W 131.2(14) . .
O76 Ce2 O16 87.6(11) . .
O76 Ce2 O5W 134.9(12) . .
O76 Ce2 O6W 81.8(15) . .
O76 Ce2 O7W 146.4(12) . .
O79 Ce2 O16 149.7(12) . .
O79 Ce2 O76 117.1(11) . .
O79 Ce2 O83 72.0(10) . .
O79 Ce2 O5W 82.2(13) . .
O79 Ce2 O6W 131.1(14) . .
O79 Ce2 O7W 83.7(12) . .
O83 Ce2 O16 100.5(10) . .
O83 Ce2 O76 74.8(11) . .
O83 Ce2 O5W 73.7(12) . .
O83 Ce2 O6W 153.6(14) . .
O83 Ce2 O7W 138.7(12) . .
O87 Ce2 O16 134.1(12) . .
O87 Ce2 O76 78.4(12) . .
O87 Ce2 O79 71.8(12) . .
O87 Ce2 O83 117.0(11) . .
O87 Ce2 O5W 145.6(13) . .
O87 Ce2 O6W 68.7(14) . .
O87 Ce2 O7W 84.5(13) . .
O5W Ce2 O16 67.6(13) . .
O5W Ce2 O6W 117.3(16) . .
O6W Ce2 O16 66.1(13) . .
O7W Ce2 O16 83.9(12) . .
O7W Ce2 O5W 70.3(14) . .
O7W Ce2 O6W 65.1(16) . .
O4 Ce3 O9W 70.8(10) 2_565 .
O4 Ce3 O11W 119.9(11) 2_565 .
O17 Ce3 O4 122.4(9) . 2_565
O17 Ce3 O9W 133.9(11) . .
O17 Ce3 O10W 66.1(11) . .
O17 Ce3 O11W 117.6(11) . .
O17 Ce3 O14W 68.6(9) . .
O8W Ce3 O4 69.9(12) . 2_565
O8W Ce3 O17 134.8(13) . .
O8W Ce3 O9W 91.1(14) . .
O8W Ce3 O10W 138.9(14) . .
O8W Ce3 O11W 70.3(15) . .
O8W Ce3 O12W 80.8(15) . .
O8W Ce3 O13W 72.4(13) . .
O8W Ce3 O14W 140.6(12) . .
O9W Ce3 O11W 66.9(13) . .
O10W Ce3 O4 136.0(10) . 2_565
O10W Ce3 O9W 75.6(11) . .
O10W Ce3 O11W 68.6(12) . .
O10W Ce3 O14W 75.1(10) . .
O12W Ce3 O4 68.1(10) . 2_565
O12W Ce3 O17 68.2(11) . .
O12W Ce3 O9W 138.4(11) . .
O12W Ce3 O10W 133.9(11) . .
O12W Ce3 O11W 142.7(13) . .
O12W Ce3 O13W 78.7(11) . .
O12W Ce3 O14W 83.1(11) . .
O13W Ce3 O4 132.7(11) . 2_565
O13W Ce3 O17 69.9(10) . .
O13W Ce3 O9W 137.4(12) . .
O13W Ce3 O10W 91.2(12) . .
O13W Ce3 O11W 70.6(13) . .
O13W Ce3 O14W 138.4(11) . .
O14W Ce3 O4 70.7(10) . 2_565
O14W Ce3 O9W 77.7(12) . .
O14W Ce3 O11W 134.1(12) . .
O22 P1 O34 113.0(16) . .
O22 P1 O36 112.4(16) . .
O22 P1 O59 106.7(15) . .
O34 P1 O59 106.0(16) . .
O36 P1 O34 111.2(16) . .
O36 P1 O59 107.0(15) . .
O51 P2 O55 108.3(15) . .
O56 P2 O51 109.8(15) . .
O56 P2 O55 105.7(14) . .
O57 P2 O51 110.8(15) . .
O57 P2 O55 109.1(16) . .
O57 P2 O56 112.9(16) . .
O73 P3 O115 112.8(18) . .
O73 P3 O120 109.0(17) . .
O104 P3 O73 111.1(17) . .
O104 P3 O115 111.5(18) . .
O104 P3 O120 106.9(16) . .
O115 P3 O120 105.2(16) . .
O72 P4 O91 109.9(17) . .
O72 P4 O109 108.6(16) . .
O72 P4 O122 109.9(16) . .
O91 P4 O109 112.7(17) . .
O91 P4 O122 106.6(16) . .
O122 P4 O109 109.0(17) . .
W4 O4 Ce3 155.9(16) . 2_464
W16 O16 Ce2 154.2(19) . .
W17 O17 Ce3 154.0(16) . .
W12 O18 W13 123.1(13) . .
W5 O19 W2 125.7(16) . .
W16 O20 W15 121.6(14) . .
W6 O21 W11 145.5(17) . .
W7 O22 W9 88.8(9) . .
P1 O22 W7 131.0(15) . .
P1 O22 W9 129.3(15) . .
W12 O23 W3 164.9(19) . .
W10 O24 W11 119.7(14) . .
W15 O25 W7 150.4(15) . .
W7 O26 W9 122.6(14) . .
W4 O27 Ce1 139.1(13) . .
W2 O28 Ce1 157.5(16) . .
W7 O29 W12 156.8(15) . .
W6 O30 W3 120.2(14) . .
W14 O31 W13 151.9(16) . .
W17 O32 W15 123.4(15) . .
W1 O33 Ce1 139.6(19) . .
W14 O34 W8 91.1(10) . .
P1 O34 W8 127.2(17) . .
P1 O34 W14 129.3(17) . .
W8 O35 W9 153.5(15) . .
W13 O36 W12 89.1(8) . .
P1 O36 W12 129.7(15) . .
P1 O36 W13 130.2(15) . .
W10 O37 W5 150.8(16) . .
W16 O38 W17 121.7(14) . .
W11 O39 W1 151.5(16) . .
W3 O40 Ce1 159.0(16) . .
W1 O41 W4 117.7(14) . .
W17 O42 W14 152.7(17) . .
W2 O43 W3 139.9(15) . .
W8 O44 W14 121.9(13) . .
W9 O45 W16 152.0(16) . .
W7 O46 W2 160.7(15) . .
W5 O47 W9 162.0(18) . .
W10 O48 W4 149.7(16) . .
W13 O49 W6 162.6(19) . .
W8 O50 W16 154.4(15) . .
W6 O51 W3 92.2(9) . .
P2 O51 W3 128.5(15) . .
P2 O51 W6 128.4(14) . .
W14 O52 W11 163.8(15) . .
W4 O53 W5 155.7(15) . .
W6 O54 W1 152.7(18) . .
W4 O55 W1 94.4(9) . .
P2 O55 W1 128.5(16) . .
P2 O55 W4 129.1(16) . .
W11 O56 W10 90.1(9) . .
P2 O56 W10 124.0(15) . .
P2 O56 W11 127.5(17) . .
W5 O57 W2 90.8(10) . .
P2 O57 W2 128.1(15) . .
P2 O57 W5 129.0(15) . .
W17 O58 W13 150.0(17) . .
W16 O59 W15 91.2(9) . .
W17 O59 W15 91.7(9) . .
W17 O59 W16 91.3(10) . .
P1 O59 W15 122.2(15) . .
P1 O59 W16 126.3(14) . .
P1 O59 W17 124.4(15) . .
W15 O60 W12 150.6(18) . .
W8 O61 W10 163.3(19) . .
W34 O62 W33 124.5(15) . .
W33 O64 Ce1 155(2) . 1_556
W26 O70 W19 157.3(19) . .
W27 O71 W30 120.0(14) . .
W25 O72 W21 91.1(9) . .
P4 O72 W21 126.3(16) . .
P4 O72 W25 129.6(17) . .
W26 O73 W31 89.4(11) . .
P3 O73 W26 130.3(18) . .
P3 O73 W31 127.1(18) . .
W28 O76 Ce2 135.2(17) . .
W21 O78 W25 122.4(16) . .
W21 O79 Ce2 153.9(18) . .
W31 O80 W26 120.7(16) . .
W18 O82 W23 124.5(18) . .
W27 O83 Ce2 156.8(16) . .
W28 O84 W29 120.1(15) . .
W24 O85 W19 121.6(14) . .
W33 O86 W26 146.3(17) . .
W29 O87 Ce2 136.9(18) . .
W31 O88 W23 152(2) . .
W30 O89 W20 145.6(17) . .
W27 O91 W30 92.3(11) . .
P4 O91 W27 128.6(18) . .
P4 O91 W30 126.3(18) . .
W32 O92 W33 125.6(16) . .
W34 O94 W31 151.1(17) . .
W20 O95 W28 153.6(17) . .
W19 O97 W21 164.9(15) . .
W34 O99 W32 125.3(16) . .
W22 O100 W20 122.2(17) . .
W25 O101 W22 148.6(15) . .
W24 O103 W18 154.0(17) . .
W19 O104 W24 89.4(9) . .
P3 O104 W19 130.0(17) . .
P3 O104 W24 128.5(16) . .
W27 O106 W21 145.6(17) . .
W25 O107 W29 155.9(15) . .
W24 O108 W25 166(2) . .
W22 O109 W20 91.6(10) . .
P4 O109 W20 123.6(16) . .
P4 O109 W22 126.3(16) . .
W23 O110 W20 163.3(18) . .
W22 O111 W29 148(2) . .
W26 O112 W27 163.8(19) . .
W18 O113 W22 164(2) . .
W33 O114 W19 148.5(17) . .
W18 O115 W23 90.9(11) . .
P3 O115 W18 129.2(17) . .
P3 O115 W23 127.4(17) . .
W34 O116 W23 146.8(18) . .
W31 O117 W30 162.2(19) . .
W32 O118 W18 151.7(16) . .
W30 O119 W28 153.7(16) . .
W32 O120 W33 92.3(9) . .
W32 O120 W34 91.5(9) . .
W34 O120 W33 90.7(9) . .
P3 O120 W32 127.0(15) . .
P3 O120 W33 120.8(15) . .
P3 O120 W34 124.7(14) . .
W32 O121 W24 155.3(18) . .
W28 O122 W29 93.9(11) . .
P4 O122 W28 128.4(17) . .
P4 O122 W29 123.8(15) . .
C1 N1 C2 109.4(12) . .
C1 N1 C3 109.3(12) . .
C1 N1 C4 110.1(13) . .
C3 N1 C2 109.9(13) . .
C4 N1 C2 108.9(12) . .
C4 N1 C3 109.2(12) . .
C5 N2 C6 110.3(13) . .
C5 N2 C7 109.6(12) . .
C5 N2 C8 109.5(12) . .
C6 N2 C7 108.8(12) . .
C6 N2 C8 109.4(12) . .
C8 N2 C7 109.2(12) . .
C9 N3 C12 108.7(17) . .
C10 N3 C9 109.7(17) . .
C10 N3 C11 110.2(17) . .
C10 N3 C12 109.7(17) . .
C11 N3 C9 109.6(17) . .
C11 N3 C12 108.9(17) . .
N1 C1 H1A 109.5 . .
N1 C1 H1B 109.5 . .
N1 C1 H1C 109.5 . .
H1A C1 H1B 109.5 . .
H1A C1 H1C 109.5 . .
H1B C1 H1C 109.5 . .
N1 C2 H2A 109.5 . .
N1 C2 H2B 109.5 . .
N1 C2 H2C 109.5 . .
H2A C2 H2B 109.5 . .
H2A C2 H2C 109.5 . .
H2B C2 H2C 109.5 . .
N1 C3 H3A 109.5 . .
N1 C3 H3B 109.5 . .
N1 C3 H3C 109.5 . .
H3A C3 H3B 109.5 . .
H3A C3 H3C 109.5 . .
H3B C3 H3C 109.5 . .
N1 C4 H4A 109.5 . .
N1 C4 H4B 109.5 . .
N1 C4 H4C 109.5 . .
H4A C4 H4B 109.5 . .
H4A C4 H4C 109.5 . .
H4B C4 H4C 109.5 . .
N2 C5 H5A 109.5 . .
N2 C5 H5B 109.5 . .
N2 C5 H5C 109.5 . .
H5A C5 H5B 109.5 . .
H5A C5 H5C 109.5 . .
H5B C5 H5C 109.5 . .
N2 C6 H6A 109.5 . .
N2 C6 H6B 109.5 . .
N2 C6 H6C 109.5 . .
H6A C6 H6B 109.5 . .
H6A C6 H6C 109.5 . .
H6B C6 H6C 109.5 . .
N2 C7 H7A 109.5 . .
N2 C7 H7B 109.5 . .
N2 C7 H7C 109.5 . .
H7A C7 H7B 109.5 . .
H7A C7 H7C 109.5 . .
H7B C7 H7C 109.5 . .
N2 C8 H8A 109.5 . .
N2 C8 H8B 109.5 . .
N2 C8 H8C 109.5 . .
H8A C8 H8B 109.5 . .
H8A C8 H8C 109.5 . .
H8B C8 H8C 109.5 . .
N3 C9 H9A 109.5 . .
N3 C9 H9B 109.5 . .
N3 C9 H9C 109.5 . .
H9A C9 H9B 109.5 . .
H9A C9 H9C 109.5 . .
H9B C9 H9C 109.5 . .
N3 C10 H10A 109.5 . .
N3 C10 H10B 109.5 . .
N3 C10 H10C 109.5 . .
H10A C10 H10B 109.5 . .
H10A C10 H10C 109.5 . .
H10B C10 H10C 109.5 . .
N3 C11 H11A 109.5 . .
N3 C11 H11B 109.5 . .
N3 C11 H11C 109.5 . .
H11A C11 H11B 109.5 . .
H11A C11 H11C 109.5 . .
H11B C11 H11C 109.5 . .
N3 C12 H12A 109.5 . .
N3 C12 H12B 109.5 . .
N3 C12 H12C 109.5 . .
H12A C12 H12B 109.5 . .
H12A C12 H12C 109.5 . .
H12B C12 H12C 109.5 . .

loop_
_geom_bond_atom_site_label_1
_geom_bond_atom_site_label_2
_geom_bond_distance
_geom_bond_site_symmetry_2
W1 O1 1.68(3) .
W1 O33 1.77(4) .
W1 O39 2.06(3) .
W1 O41 1.88(3) .
W1 O54 1.97(3) .
W1 O55 2.29(3) .
W2 O2 1.73(3) .
W2 O19 1.94(3) .
W2 O28 1.73(3) .
W2 O43 1.89(3) .
W2 O46 2.10(3) .
W2 O57 2.39(3) .
W3 O3 1.68(3) .
W3 O23 2.09(3) .
W3 O30 1.99(3) .
W3 O40 1.80(3) .
W3 O43 1.92(3) .
W3 O51 2.36(2) .
W4 O4 1.70(3) .
W4 O27 1.75(3) .
W4 O41 1.98(3) .
W4 O48 2.13(3) .
W4 O53 1.90(2) .
W4 O55 2.21(3) .
W5 O5 1.70(3) .
W5 O19 1.84(3) .
W5 O37 1.95(3) .
W5 O47 1.88(3) .
W5 O53 1.91(2) .
W5 O57 2.33(3) .
W6 O6 1.66(3) .
W6 O21 1.90(3) .
W6 O30 1.90(3) .
W6 O49 1.91(3) .
W6 O51 2.32(3) .
W6 O54 1.87(3) .
W7 O7 1.78(3) .
W7 O22 2.39(3) .
W7 O25 2.01(3) .
W7 O26 1.89(3) .
W7 O29 1.88(3) .
W7 O46 1.78(3) .
W8 O8 1.76(3) .
W8 O34 2.36(3) .
W8 O35 1.84(3) .
W8 O44 1.87(3) .
W8 O50 1.91(3) .
W8 O61 1.82(3) .
W9 O9 1.68(3) .
W9 O22 2.39(2) .
W9 O26 1.92(3) .
W9 O35 1.93(3) .
W9 O45 1.90(3) .
W9 O47 1.92(3) .
W10 O10 1.73(3) .
W10 O24 1.92(3) .
W10 O37 1.83(3) .
W10 O48 1.79(3) .
W10 O56 2.38(3) .
W10 O61 2.00(3) .
W11 O11 1.70(3) .
W11 O21 1.90(3) .
W11 O24 1.94(3) .
W11 O39 1.84(3) .
W11 O52 2.04(3) .
W11 O56 2.34(3) .
W12 O12 1.74(3) .
W12 O18 1.89(3) .
W12 O23 1.77(3) .
W12 O29 1.89(3) .
W12 O36 2.40(2) .
W12 O60 2.01(3) .
W13 O13 1.71(3) .
W13 O18 1.92(2) .
W13 O31 1.93(3) .
W13 O36 2.38(3) .
W13 O49 1.89(3) .
W13 O58 1.94(3) .
W14 O14 1.70(3) .
W14 O31 1.88(3) .
W14 O34 2.33(3) .
W14 O42 2.00(3) .
W14 O44 1.96(3) .
W14 O52 1.78(3) .
W15 O15 1.72(3) .
W15 O20 2.04(3) .
W15 O25 1.84(3) .
W15 O32 1.98(3) .
W15 O59 2.40(3) .
W15 O60 1.83(3) .
W16 O16 1.64(4) .
W16 O20 1.85(3) .
W16 O38 1.92(3) .
W16 O45 1.93(3) .
W16 O50 1.93(3) .
W16 O59 2.37(3) .
W17 O17 1.71(3) .
W17 O32 1.89(3) .
W17 O38 1.95(3) .
W17 O42 1.82(3) .
W17 O58 1.88(3) .
W17 O59 2.36(3) .
W18 O82 1.88(3) .
W18 O102 1.73(3) .
W18 O103 1.90(3) .
W18 O113 1.82(4) .
W18 O115 2.34(3) .
W18 O118 1.97(3) .
W19 O65 1.75(3) .
W19 O70 1.94(3) .
W19 O85 1.92(3) .
W19 O97 1.74(3) .
W19 O104 2.38(3) .
W19 O114 1.99(3) .
W20 O89 1.92(3) .
W20 O90 1.73(3) .
W20 O95 1.80(3) .
W20 O100 1.93(3) .
W20 O109 2.36(3) .
W20 O110 2.00(3) .
W21 O72 2.40(3) .
W21 O75 1.68(3) .
W21 O78 1.92(3) .
W21 O79 1.77(3) .
W21 O97 2.13(3) .
W21 O106 1.91(3) .
W22 O96 1.70(3) .
W22 O100 1.90(3) .
W22 O101 1.94(3) .
W22 O109 2.32(3) .
W22 O111 1.81(4) .
W22 O113 1.98(4) .
W23 O67 1.74(3) .
W23 O82 1.91(3) .
W23 O88 1.95(4) .
W23 O110 1.82(3) .
W23 O115 2.37(3) .
W23 O116 1.99(3) .
W24 O81 1.74(3) .
W24 O85 1.91(3) .
W24 O103 1.87(3) .
W24 O104 2.38(3) .
W24 O108 1.85(3) .
W24 O121 1.91(3) .
W25 O72 2.32(3) .
W25 O74 1.74(3) .
W25 O78 1.93(3) .
W25 O101 1.83(3) .
W25 O107 1.90(3) .
W25 O108 1.94(3) .
W26 O70 1.83(3) .
W26 O73 2.35(3) .
W26 O77 1.70(3) .
W26 O80 1.94(3) .
W26 O86 2.03(3) .
W26 O112 1.75(4) .
W27 O71 1.93(3) .
W27 O83 1.76(3) .
W27 O91 2.32(3) .
W27 O98 1.78(5) .
W27 O106 1.86(3) .
W27 O112 2.12(3) .
W28 O76 1.69(3) .
W28 O84 1.94(3) .
W28 O95 2.07(3) .
W28 O105 1.72(3) .
W28 O119 1.98(3) .
W28 O122 2.27(3) .
W29 O69 1.74(3) .
W29 O84 1.95(3) .
W29 O87 1.79(4) .
W29 O107 1.91(3) .
W29 O111 2.09(4) .
W29 O122 2.34(3) .
W30 O63 1.72(3) .
W30 O71 1.96(3) .
W30 O89 1.90(3) .
W30 O91 2.35(3) .
W30 O117 1.95(3) .
W30 O119 1.86(3) .
W31 O66 1.70(3) .
W31 O73 2.41(3) .
W31 O80 1.92(3) .
W31 O88 1.84(4) .
W31 O94 1.91(3) .
W31 O117 1.85(3) .
W32 O92 1.89(3) .
W32 O93 1.74(3) .
W32 O99 1.92(3) .
W32 O118 1.86(3) .
W32 O120 2.35(3) .
W32 O121 1.87(3) .
W33 O62 1.96(3) .
W33 O64 1.77(4) .
W33 O86 1.87(3) .
W33 O92 1.97(3) .
W33 O114 1.86(3) .
W33 O120 2.40(3) .
W34 O62 1.89(3) .
W34 O68 1.62(4) .
W34 O94 1.91(3) .
W34 O99 1.90(3) .
W34 O116 1.91(3) .
W34 O120 2.39(3) .
Ce1 O27 2.54(2) .
Ce1 O28 2.52(3) .
Ce1 O33 2.52(4) .
Ce1 O40 2.43(3) .
Ce1 O64 2.63(4) 1_554
Ce1 O1W 2.58(4) .
Ce1 O2W 2.55(4) .
Ce1 O3W 2.55(4) .
Ce1 O4W 2.66(5) .
Ce2 O16 2.62(3) .
Ce2 O76 2.49(3) .
Ce2 O79 2.45(3) .
Ce2 O83 2.46(3) .
Ce2 O87 2.37(4) .
Ce2 O5W 2.56(5) .
Ce2 O6W 2.57(5) .
Ce2 O7W 2.54(4) .
Ce3 O4 2.55(3) 2_565
Ce3 O17 2.53(3) .
Ce3 O8W 2.43(5) .
Ce3 O9W 2.57(4) .
Ce3 O10W 2.54(4) .
Ce3 O11W 2.62(4) .
Ce3 O12W 2.44(3) .
Ce3 O13W 2.47(4) .
Ce3 O14W 2.54(3) .
P1 O22 1.46(3) .
P1 O34 1.55(3) .
P1 O36 1.49(3) .
P1 O59 1.58(3) .
P2 O51 1.54(3) .
P2 O55 1.57(3) .
P2 O56 1.53(3) .
P2 O57 1.48(3) .
P3 O73 1.52(3) .
P3 O104 1.48(3) .
P3 O115 1.53(3) .
P3 O120 1.59(3) .
P4 O72 1.51(3) .
P4 O91 1.55(3) .
P4 O109 1.59(3) .
P4 O122 1.56(3) .
N1 C1 1.497(12) .
N1 C2 1.499(12) .
N1 C3 1.499(12) .
N1 C4 1.498(12) .
N2 C5 1.495(12) .
N2 C6 1.497(12) .
N2 C7 1.501(12) .
N2 C8 1.498(12) .
N3 C9 1.51(2) .
N3 C10 1.49(2) .
N3 C11 1.50(2) .
N3 C12 1.51(2) .
C1 H1A 0.9600 .
C1 H1B 0.9600 .
C1 H1C 0.9600 .
C2 H2A 0.9600 .
C2 H2B 0.9600 .
C2 H2C 0.9600 .
C3 H3A 0.9600 .
C3 H3B 0.9600 .
C3 H3C 0.9600 .
C4 H4A 0.9600 .
C4 H4B 0.9600 .
C4 H4C 0.9600 .
C5 H5A 0.9600 .
C5 H5B 0.9600 .
C5 H5C 0.9600 .
C6 H6A 0.9600 .
C6 H6B 0.9600 .
C6 H6C 0.9600 .
C7 H7A 0.9600 .
C7 H7B 0.9600 .
C7 H7C 0.9600 .
C8 H8A 0.9600 .
C8 H8B 0.9600 .
C8 H8C 0.9600 .
C9 H9A 0.9600 .
C9 H9B 0.9600 .
C9 H9C 0.9600 .
C10 H10A 0.9600 .
C10 H10B 0.9600 .
C10 H10C 0.9600 .
C11 H11A 0.9600 .
C11 H11B 0.9600 .
C11 H11C 0.9600 .
C12 H12A 0.9600 .
C12 H12B 0.9600 .
C12 H12C 0.9600 .

loop_
_twin_individual_id
_twin_individual_mass_fraction_refined
1 0.53(2)
2 0.47(2)
